data_1552183
loop_
_publ_author_name
'Zhu, Yu'
'Zhang, Lei'
'Zhang, Jian'

_publ_section_title
;
 Assembly of High-Nuclearity Sn26, Sn34-Oxo Clusters: Solvent Strategy and
 Inorganic Sn Incorporation
;
_journal_name_full 'Chemical Science'
_journal_paper_doi 10.1039/C9SC02503K
_journal_year 2019
_chemical_formula_sum 'C158 H340 Cl12 N8 O92 Sn30'
_chemical_formula_weight 7810.46
_space_group_crystal_system triclinic
_space_group_IT_number 2
_space_group_name_Hall '-P 1'
_space_group_name_H-M_alt 'P -1'
_symmetry_space_group_name_Hall '-P 1'
_symmetry_space_group_name_H-M 'P -1'
_atom_sites_solution_hydrogens geom
_audit_creation_method SHELXL-2016/6
_audit_update_record
;
2019-08-01 deposited with the CCDC.    2019-08-12 downloaded from the CCDC.
;
_cell_angle_alpha 87.755(8)
_cell_angle_beta 84.536(9)
_cell_angle_gamma 65.502(6)
_cell_formula_units_Z 1
_cell_length_a 16.627(3)
_cell_length_b 19.217(4)
_cell_length_c 24.646(6)
_cell_measurement_reflns_used 17238
_cell_measurement_temperature 293(2)
_cell_measurement_theta_max 27.3392
_cell_measurement_theta_min 2.0276
_cell_volume 7133(3)
_computing_structure_refinement 'SHELXL-2016/6 (Sheldrick, 2016)'
_diffrn_ambient_temperature 293(2)
_diffrn_measured_fraction_theta_full 0.965
_diffrn_measured_fraction_theta_max 0.944
_diffrn_measurement_device_type MM007-Saturn724+
_diffrn_measurement_method CCD_Profile_fitting
_diffrn_radiation_type MoK\a
_diffrn_radiation_wavelength 0.71073
_diffrn_reflns_av_R_equivalents 0.0415
_diffrn_reflns_av_unetI/netI 0.0631
_diffrn_reflns_Laue_measured_fraction_full 0.965
_diffrn_reflns_Laue_measured_fraction_max 0.944
_diffrn_reflns_limit_h_max 21
_diffrn_reflns_limit_h_min -21
_diffrn_reflns_limit_k_max 24
_diffrn_reflns_limit_k_min -24
_diffrn_reflns_limit_l_max 31
_diffrn_reflns_limit_l_min -31
_diffrn_reflns_number 55917
_diffrn_reflns_point_group_measured_fraction_full 0.965
_diffrn_reflns_point_group_measured_fraction_max 0.944
_diffrn_reflns_theta_full 25.242
_diffrn_reflns_theta_max 27.299
_diffrn_reflns_theta_min 2.028
_exptl_absorpt_coefficient_mu 2.756
_exptl_absorpt_correction_T_max 1.0000
_exptl_absorpt_correction_T_min 0.7450
_exptl_absorpt_correction_type multi-scan
_exptl_absorpt_process_details 'SADABS (Sheldrick, 1996)'
_exptl_crystal_colour Colorless
_exptl_crystal_density_diffrn 1.818
_exptl_crystal_density_method 'not measured'
_exptl_crystal_description Prism
_exptl_crystal_F_000 3784
_exptl_crystal_size_max 0.2000
_exptl_crystal_size_mid 0.2000
_exptl_crystal_size_min 0.2000
_refine_diff_density_max 3.044
_refine_diff_density_min -2.311
_refine_diff_density_rms 0.171
_refine_ls_extinction_method none
_refine_ls_goodness_of_fit_ref 1.080
_refine_ls_hydrogen_treatment constr
_refine_ls_matrix_type full
_refine_ls_number_parameters 1631
_refine_ls_number_reflns 30324
_refine_ls_number_restraints 2090
_refine_ls_restrained_S_all 1.063
_refine_ls_R_factor_all 0.1033
_refine_ls_R_factor_gt 0.0768
_refine_ls_shift/su_max 0.006
_refine_ls_shift/su_mean 0.000
_refine_ls_structure_factor_coef Fsqd
_refine_ls_weighting_details 'w=1/[\s^2^(Fo^2^)+90.0000P] where P=(Fo^2^+2Fc^2^)/3'
_refine_ls_weighting_scheme calc
_refine_ls_wR_factor_gt 0.1458
_refine_ls_wR_factor_ref 0.1571
_reflns_Friedel_coverage 0.000
_reflns_number_gt 20980
_reflns_number_total 30324
_reflns_threshold_expression 'I > 2\s(I)'
_cod_data_source_file c9sc02503k2.cif
_cod_data_source_block x_sq_CCDC1
_cod_depositor_comments
;
The following automatic conversions were performed:

'_exptl_absorpt_correction_type' value 'Multi-scan' changed to
'multi-scan' according to
/home/data/users/saulius/crontab/automatic-downloads/rss-feeds/RSC/lib/dictionaries/cif_core.dic
dictionary named 'cif_core.dic' version 2.4.2 from 2011-04-26.

Automatic conversion script
Id: cif_fix_values 4973 2017-02-22 13:04:09Z antanas 
;
_cod_database_code 1552183
_shelx_shelxl_version_number 2016/6
_shelx_space_group_comment
;
The symmetry employed for this shelxl refinement is uniquely defined
by the following loop, which should always be used as a source of
symmetry information in preference to the above space-group names.
They are only intended as comments.
;

loop_
_space_group_symop_operation_xyz
'x, y, z'
'-x, -y, -z'

loop_
_atom_site_label
_atom_site_type_symbol
_atom_site_fract_x
_atom_site_fract_y
_atom_site_fract_z
_atom_site_U_iso_or_equiv
_atom_site_adp_type
_atom_site_occupancy
_atom_site_site_symmetry_order
_atom_site_calc_flag
_atom_site_refinement_flags_posn
_atom_site_refinement_flags_adp
_atom_site_refinement_flags_occupancy
_atom_site_disorder_assembly
_atom_site_disorder_group
Sn1 Sn 0.52103(5) 0.46425(4) 0.13534(2) 0.04770(18) Uani 1 1 d . . . . .
Sn2 Sn 0.53147(5) 0.41178(4) -0.01099(3) 0.04997(18) Uani 1 1 d . . . . .
Sn3 Sn 0.56305(5) 0.33694(5) 0.25713(3) 0.0580(2) Uani 1 1 d . . . . .
Sn4 Sn 0.57780(5) 0.28048(5) 0.11492(3) 0.0565(2) Uani 1 1 d . . . . .
Sn5 Sn 0.49562(6) 0.52285(5) 0.28049(3) 0.0593(2) Uani 1 1 d . . . . .
Sn6 Sn 0.44373(6) 0.64916(5) 0.16094(3) 0.0583(2) Uani 1 1 d . . . . .
Sn7 Sn 0.27902(5) 0.60696(4) 0.12533(3) 0.05219(19) Uani 1 1 d . . . . .
Sn8 Sn 0.36164(5) 0.37844(5) 0.09738(3) 0.05179(19) Uani 1 1 d . . . . .
Sn9 Sn 0.42096(6) 0.26881(5) 0.22678(3) 0.0596(2) Uani 1 1 d . . . . .
Sn10 Sn 0.33222(5) 0.44210(5) 0.31095(3) 0.0578(2) Uani 1 1 d D . . . .
Sn11 Sn 0.13898(5) 0.57281(5) 0.24679(3) 0.0619(2) Uani 1 1 d . . . . .
Sn12 Sn 0.28570(6) 0.63989(5) 0.27275(3) 0.0600(2) Uani 1 1 d . . . . .
Sn13 Sn 0.20697(6) 0.38410(5) 0.22399(3) 0.0616(2) Uani 1 1 d . . . . .
Sn14 Sn 0.20129(9) 0.13059(8) 0.40811(5) 0.1113(4) Uani 1 1 d D U . . .
Sn15 Sn 0.18941(9) 0.14985(7) 0.54459(5) 0.1065(4) Uani 1 1 d D U . . .
Cl1 Cl 0.2393(4) 0.2389(3) 0.3840(2) 0.1362(19) Uani 1 1 d . U . . .
Cl2 Cl 0.2003(6) 0.2702(4) 0.5505(3) 0.195(3) Uani 1 1 d . U . . .
Cl3 Cl 0.0743(4) 0.1769(4) 0.3556(3) 0.164(2) Uani 1 1 d . U . . .
Cl4 Cl 0.0524(4) 0.1901(4) 0.6051(3) 0.167(2) Uani 1 1 d . U . . .
Cl5 Cl 0.7254(3) 0.5380(3) 0.07223(17) 0.1150(16) Uani 1 1 d . . . . .
Cl6 Cl 0.5467(8) 0.1865(4) -0.0213(3) 0.238(4) Uani 1 1 d . . . . .
O5 O 0.5961(5) 0.3117(4) 0.0310(3) 0.058(2) Uani 1 1 d . . . . .
O6 O 0.4142(5) 0.6259(5) 0.2423(3) 0.061(2) Uani 1 1 d . . . . .
O7 O 0.5305(5) 0.4842(4) 0.0509(2) 0.0496(17) Uani 1 1 d . . . . .
O8 O 0.2373(5) 0.6049(4) 0.2086(3) 0.0553(19) Uani 1 1 d . . . . .
O9 O 0.5223(5) 0.4442(4) 0.2171(2) 0.0562(19) Uani 1 1 d . . . . .
O10 O 0.6364(5) 0.3607(5) 0.1279(3) 0.061(2) Uani 1 1 d . . . . .
O11 O 0.4680(5) 0.3884(4) 0.1220(3) 0.0539(18) Uani 1 1 d . . . . .
O12 O 0.6579(5) 0.3994(4) -0.0420(3) 0.0567(19) Uani 1 1 d . . . . .
O14 O 0.5277(5) 0.3466(4) -0.0742(3) 0.060(2) Uani 1 1 d . . . . .
O15 O 0.5435(5) 0.2714(4) 0.1977(3) 0.061(2) Uani 1 1 d . . . . .
O16 O 0.2361(5) 0.4647(4) 0.2635(3) 0.0569(19) Uani 1 1 d . . . . .
O17 O 0.5688(5) 0.5455(5) 0.1526(3) 0.061(2) Uani 1 1 d . . . . .
O18 O 0.5256(5) 0.4166(5) 0.3244(3) 0.066(2) Uani 1 1 d . . . . .
O19 O 0.4108(5) 0.4119(4) 0.0189(3) 0.0564(19) Uani 1 1 d . . . . .
O20 O 0.3696(5) 0.5257(4) 0.2909(3) 0.059(2) Uani 1 1 d . . . . .
O21 O 0.4072(5) 0.5610(4) 0.1433(3) 0.0508(17) Uani 1 1 d . . . . .
O22 O 0.3303(5) 0.3486(5) 0.1777(3) 0.0581(19) Uani 1 1 d . . . . .
O23 O 0.3074(5) 0.7027(4) 0.1470(3) 0.060(2) Uani 1 1 d . . . . .
O24 O 0.4686(5) 0.2622(4) 0.0933(3) 0.060(2) Uani 1 1 d . . . . .
O25 O 0.1063(6) 0.4091(6) 0.2953(4) 0.083(3) Uani 1 1 d . . . . .
O27 O 0.4296(5) 0.3556(4) 0.2704(3) 0.0581(19) Uani 1 1 d . . . . .
O29 O 0.2821(5) 0.4962(4) 0.1155(3) 0.0557(18) Uani 1 1 d . . . . .
O30 O 0.4748(6) 0.2042(5) 0.3024(3) 0.073(2) Uani 1 1 d . . . . .
O31 O 0.1876(5) 0.6044(5) 0.3123(3) 0.068(2) Uani 1 1 d . . . . .
O32 O 0.1392(5) 0.4936(5) 0.1847(3) 0.070(2) Uani 1 1 d . . . . .
O33 O 0.5750(6) 0.2496(5) 0.3210(3) 0.076(3) Uani 1 1 d . . . . .
O34 O 0.3085(7) 0.6553(5) 0.3590(3) 0.078(3) Uani 1 1 d . . . . .
O35 O 0.2954(5) 0.3056(5) 0.2758(3) 0.068(2) Uani 1 1 d . . . . .
O36 O 0.0611(6) 0.5347(5) 0.3083(4) 0.085(3) Uani 1 1 d . . . . .
O38 O 0.0582(9) -0.2314(7) 0.5182(6) 0.140(5) Uani 1 1 d . . . . .
O39 O 0.4559(6) 0.5724(6) 0.3639(3) 0.081(3) Uani 1 1 d . . . . .
O44 O 0.1169(8) 0.1885(7) 0.4771(5) 0.120(3) Uani 1 1 d . U . . .
O45 O 0.2805(8) 0.1069(7) 0.4743(5) 0.120(3) Uani 1 1 d . U . . .
O47 O 0.1609(9) 0.0453(7) 0.5319(5) 0.118(3) Uani 1 1 d . U . . .
O62 O 0.3386(8) 0.6353(10) 0.6124(4) 0.161(7) Uani 1 1 d . . . . .
O63 O 0.5909(9) 0.0394(7) 0.5242(5) 0.140(5) Uani 1 1 d . . . . .
O65 O 0.1610(9) 0.0375(7) 0.4408(5) 0.122(3) Uani 1 1 d . U . . .
O67 O -0.1344(11) 0.4549(8) 0.5144(6) 0.208(9) Uani 1 1 d . . . . .
N1 N -0.0845(11) 0.4582(8) 0.4711(7) 0.153(8) Uani 1 1 d . . . . .
N2 N 0.5717(11) 0.0823(8) 0.4791(6) 0.114(5) Uani 1 1 d . . . . .
N3 N 0.3464(10) 0.6333(9) 0.5574(5) 0.117(5) Uani 1 1 d . . . . .
N4 N 0.0792(9) -0.1721(8) 0.5119(8) 0.104(4) Uani 1 1 d . . . . .
C9 C 0.7027(9) 0.3019(10) 0.2514(8) 0.118(5) Uani 1 1 d D U . . .
H9A H 0.726069 0.281904 0.215015 0.142 Uiso 0.479(5) 1 calc R U P A 1
H9B H 0.713928 0.347100 0.255107 0.142 Uiso 0.479(5) 1 calc R U P A 1
H9C H 0.718501 0.326656 0.219735 0.142 Uiso 0.521(5) 1 calc R U P A 2
H9D H 0.716786 0.321665 0.283137 0.142 Uiso 0.521(5) 1 calc R U P A 2
C10 C 0.755(2) 0.2436(15) 0.2911(13) 0.150(8) Uani 0.479(5) 1 d D U P A 1
H10A H 0.722760 0.253748 0.326911 0.180 Uiso 0.479(5) 1 calc R U P A 1
H10B H 0.811372 0.246482 0.293649 0.180 Uiso 0.479(5) 1 calc R U P A 1
C11 C 0.771(3) 0.1648(13) 0.2723(17) 0.159(8) Uani 0.479(5) 1 d D U P A 1
H11A H 0.787503 0.159331 0.233429 0.190 Uiso 0.479(5) 1 calc R U P A 1
H11B H 0.717240 0.156076 0.279946 0.190 Uiso 0.479(5) 1 calc R U P A 1
C12 C 0.846(3) 0.1075(18) 0.304(2) 0.189(12) Uani 0.479(5) 1 d D U P A 1
H12A H 0.858661 0.056256 0.293572 0.283 Uiso 0.479(5) 1 calc R U P A 1
H12B H 0.898592 0.116858 0.296321 0.283 Uiso 0.479(5) 1 calc R U P A 1
H12C H 0.828690 0.113620 0.342598 0.283 Uiso 0.479(5) 1 calc R U P A 1
C10B C 0.7621(15) 0.2177(14) 0.2474(17) 0.144(8) Uani 0.521(5) 1 d D U P A 2
H10C H 0.759821 0.198637 0.211984 0.173 Uiso 0.521(5) 1 calc R U P A 2
H10D H 0.741666 0.190066 0.275094 0.173 Uiso 0.521(5) 1 calc R U P A 2
C11B C 0.8570(13) 0.2046(16) 0.2552(18) 0.149(8) Uani 0.521(5) 1 d D U P A 2
H11C H 0.882942 0.220604 0.222876 0.179 Uiso 0.521(5) 1 calc R U P A 2
H11D H 0.857709 0.234426 0.285885 0.179 Uiso 0.521(5) 1 calc R U P A 2
C12B C 0.910(2) 0.1202(18) 0.266(2) 0.180(11) Uani 0.521(5) 1 d D U P A 2
H12E H 0.970266 0.111129 0.270614 0.270 Uiso 0.521(5) 1 calc R U P A 2
H12F H 0.884378 0.104837 0.297798 0.270 Uiso 0.521(5) 1 calc R U P A 2
H12G H 0.909527 0.091060 0.234997 0.270 Uiso 0.521(5) 1 calc R U P A 2
C13 C 0.6929(11) 0.1731(8) 0.1054(8) 0.140(7) Uani 1 1 d D U . . .
H13A H 0.697471 0.145285 0.139437 0.169 Uiso 0.479(5) 1 calc R U P A 1
H13B H 0.683013 0.143436 0.077875 0.169 Uiso 0.479(5) 1 calc R U P A 1
H13C H 0.715922 0.165468 0.067372 0.169 Uiso 0.521(5) 1 calc R U P A 2
H13D H 0.738894 0.173603 0.126569 0.169 Uiso 0.521(5) 1 calc R U P A 2
C14 C 0.7829(15) 0.1775(15) 0.089(2) 0.165(9) Uani 0.479(5) 1 d D U P A 1
H14C H 0.783031 0.200262 0.053339 0.198 Uiso 0.479(5) 1 calc R U P A 1
H14D H 0.794371 0.208132 0.115273 0.198 Uiso 0.479(5) 1 calc R U P A 1
C15 C 0.8533(15) 0.0949(16) 0.089(2) 0.172(9) Uani 0.479(5) 1 d D U P A 1
H15C H 0.850010 0.071694 0.124369 0.206 Uiso 0.479(5) 1 calc R U P A 1
H15D H 0.842666 0.065393 0.061782 0.206 Uiso 0.479(5) 1 calc R U P A 1
C16 C 0.9434(16) 0.095(2) 0.077(2) 0.204(14) Uani 0.479(5) 1 d D U P A 1
H16D H 0.987727 0.043081 0.076501 0.306 Uiso 0.479(5) 1 calc R U P A 1
H16E H 0.946490 0.117387 0.041495 0.306 Uiso 0.479(5) 1 calc R U P A 1
H16F H 0.953813 0.123671 0.103903 0.306 Uiso 0.479(5) 1 calc R U P A 1
C14B C 0.6669(18) 0.1092(14) 0.1245(17) 0.179(9) Uani 0.521(5) 1 d D U P A 2
H14A H 0.612614 0.115515 0.109326 0.215 Uiso 0.521(5) 1 calc R U P A 2
H14B H 0.656542 0.110336 0.163956 0.215 Uiso 0.521(5) 1 calc R U P A 2
C15B C 0.742(2) 0.0328(12) 0.1061(17) 0.183(9) Uani 0.521(5) 1 d D U P A 2
H15A H 0.751743 0.030346 0.066663 0.219 Uiso 0.521(5) 1 calc R U P A 2
H15B H 0.727808 -0.009543 0.119037 0.219 Uiso 0.521(5) 1 calc R U P A 2
C16B C 0.824(2) 0.031(2) 0.132(2) 0.216(13) Uani 0.521(5) 1 d D U P A 2
H16A H 0.874143 -0.016382 0.121756 0.324 Uiso 0.521(5) 1 calc R U P A 2
H16B H 0.836493 0.073044 0.118636 0.324 Uiso 0.521(5) 1 calc R U P A 2
H16C H 0.812714 0.033415 0.170670 0.324 Uiso 0.521(5) 1 calc R U P A 2
C17 C 0.6183(11) 0.5356(11) 0.2820(6) 0.111(5) Uani 1 1 d D U . . .
H17A H 0.665481 0.491865 0.263718 0.133 Uiso 0.479(5) 1 calc R U P A 1
H17B H 0.613630 0.580711 0.261074 0.133 Uiso 0.479(5) 1 calc R U P A 1
H17C H 0.661180 0.488622 0.296559 0.133 Uiso 0.521(5) 1 calc R U P A 2
H17D H 0.639770 0.539760 0.244579 0.133 Uiso 0.521(5) 1 calc R U P A 2
C18 C 0.6452(19) 0.543(3) 0.3377(10) 0.136(8) Uani 0.479(5) 1 d D U P A 1
H18A H 0.601557 0.588996 0.355250 0.163 Uiso 0.479(5) 1 calc R U P A 1
H18B H 0.646570 0.499521 0.360079 0.163 Uiso 0.479(5) 1 calc R U P A 1
C19 C 0.735(2) 0.545(2) 0.3335(16) 0.146(8) Uani 0.479(5) 1 d D U P A 1
H19A H 0.736899 0.579493 0.360528 0.176 Uiso 0.479(5) 1 calc R U P A 1
H19B H 0.748143 0.562289 0.297663 0.176 Uiso 0.479(5) 1 calc R U P A 1
C20 C 0.804(2) 0.464(3) 0.343(2) 0.182(11) Uani 0.479(5) 1 d D U P A 1
H20A H 0.862035 0.463060 0.341077 0.273 Uiso 0.479(5) 1 calc R U P A 1
H20B H 0.790650 0.446812 0.379113 0.273 Uiso 0.479(5) 1 calc R U P A 1
H20C H 0.801846 0.429682 0.316513 0.273 Uiso 0.479(5) 1 calc R U P A 1
C18B C 0.6191(18) 0.6011(19) 0.3134(14) 0.134(7) Uani 0.521(5) 1 d D U P A 2
H18C H 0.605963 0.594749 0.351993 0.161 Uiso 0.521(5) 1 calc R U P A 2
H18D H 0.573836 0.648888 0.301673 0.161 Uiso 0.521(5) 1 calc R U P A 2
C19B C 0.710(2) 0.603(2) 0.3036(13) 0.146(8) Uani 0.521(5) 1 d D U P A 2
H19C H 0.755154 0.552534 0.294283 0.175 Uiso 0.521(5) 1 calc R U P A 2
H19D H 0.710281 0.637489 0.273653 0.175 Uiso 0.521(5) 1 calc R U P A 2
C20B C 0.729(3) 0.631(3) 0.3550(15) 0.183(11) Uani 0.521(5) 1 d D U P A 2
H20D H 0.786115 0.632629 0.349898 0.274 Uiso 0.521(5) 1 calc R U P A 2
H20E H 0.684267 0.680976 0.363761 0.274 Uiso 0.521(5) 1 calc R U P A 2
H20F H 0.728959 0.596362 0.384308 0.274 Uiso 0.521(5) 1 calc R U P A 2
C21 C 0.4847(13) 0.7382(11) 0.1757(7) 0.126(6) Uani 1 1 d D U . . .
H21A H 0.438088 0.786595 0.166233 0.152 Uiso 0.479(5) 1 calc R U P A 1
H21B H 0.490027 0.739417 0.214459 0.152 Uiso 0.479(5) 1 calc R U P A 1
H21C H 0.459139 0.778943 0.149720 0.152 Uiso 0.521(5) 1 calc R U P A 2
H21D H 0.459952 0.758800 0.211787 0.152 Uiso 0.521(5) 1 calc R U P A 2
C22 C 0.572(2) 0.732(2) 0.1453(15) 0.144(8) Uani 0.479(5) 1 d D U P A 1
H22A H 0.571841 0.722860 0.106911 0.173 Uiso 0.479(5) 1 calc R U P A 1
H22B H 0.621190 0.690211 0.159761 0.173 Uiso 0.479(5) 1 calc R U P A 1
C23 C 0.580(3) 0.807(3) 0.1528(15) 0.161(9) Uani 0.479(5) 1 d D U P A 1
H23A H 0.626685 0.810517 0.127673 0.194 Uiso 0.479(5) 1 calc R U P A 1
H23B H 0.524477 0.850583 0.146281 0.194 Uiso 0.479(5) 1 calc R U P A 1
C24 C 0.601(4) 0.808(3) 0.2118(16) 0.184(11) Uani 0.479(5) 1 d D U P A 1
H24A H 0.606936 0.854063 0.218777 0.276 Uiso 0.479(5) 1 calc R U P A 1
H24B H 0.554034 0.804433 0.236081 0.276 Uiso 0.479(5) 1 calc R U P A 1
H24C H 0.655670 0.764591 0.217577 0.276 Uiso 0.479(5) 1 calc R U P A 1
C22B C 0.5832(17) 0.7158(19) 0.1721(17) 0.152(8) Uani 0.521(5) 1 d D U P A 2
H22C H 0.608252 0.681515 0.201867 0.182 Uiso 0.521(5) 1 calc R U P A 2
H22D H 0.610100 0.688492 0.138192 0.182 Uiso 0.521(5) 1 calc R U P A 2
C23B C 0.605(2) 0.784(2) 0.1743(17) 0.158(8) Uani 0.521(5) 1 d D U P A 2
H23C H 0.611613 0.793010 0.211695 0.189 Uiso 0.521(5) 1 calc R U P A 2
H23D H 0.557466 0.828611 0.161046 0.189 Uiso 0.521(5) 1 calc R U P A 2
C24B C 0.692(3) 0.768(3) 0.1389(17) 0.184(11) Uani 0.521(5) 1 d D U P A 2
H24D H 0.706327 0.810913 0.140158 0.276 Uiso 0.521(5) 1 calc R U P A 2
H24E H 0.738575 0.723284 0.152489 0.276 Uiso 0.521(5) 1 calc R U P A 2
H24F H 0.684599 0.758773 0.102000 0.276 Uiso 0.521(5) 1 calc R U P A 2
C25 C 0.1510(8) 0.6669(7) 0.0949(5) 0.083(4) Uani 1 1 d D U . . .
H25C H 0.158399 0.663647 0.055469 0.100 Uiso 0.479(5) 1 calc R U P A 1
H25D H 0.113916 0.640727 0.107741 0.100 Uiso 0.479(5) 1 calc R U P A 1
H25A H 0.152810 0.642156 0.061009 0.100 Uiso 0.521(5) 1 calc R U P A 2
H25B H 0.108827 0.656974 0.120431 0.100 Uiso 0.521(5) 1 calc R U P A 2
C26 C 0.1021(17) 0.7510(10) 0.1110(14) 0.119(7) Uani 0.479(5) 1 d D U P A 1
H26A H 0.133459 0.779827 0.093626 0.142 Uiso 0.479(5) 1 calc R U P A 1
H26B H 0.100166 0.756080 0.150166 0.142 Uiso 0.479(5) 1 calc R U P A 1
C27 C 0.0081(16) 0.7826(15) 0.0935(15) 0.127(7) Uani 0.479(5) 1 d D U P A 1
H27A H 0.009764 0.778832 0.054284 0.153 Uiso 0.479(5) 1 calc R U P A 1
H27B H -0.023183 0.753434 0.110388 0.153 Uiso 0.479(5) 1 calc R U P A 1
C28 C -0.039(2) 0.8656(16) 0.1111(18) 0.164(11) Uani 0.479(5) 1 d D U P A 1
H28A H -0.098591 0.886461 0.100392 0.246 Uiso 0.479(5) 1 calc R U P A 1
H28B H -0.040744 0.868841 0.150024 0.246 Uiso 0.479(5) 1 calc R U P A 1
H28C H -0.007912 0.894150 0.094116 0.246 Uiso 0.479(5) 1 calc R U P A 1
C26B C 0.1108(17) 0.7524(9) 0.0839(14) 0.123(7) Uani 0.521(5) 1 d D U P A 2
H26C H 0.150483 0.765378 0.058319 0.147 Uiso 0.521(5) 1 calc R U P A 2
H26D H 0.102566 0.780119 0.117567 0.147 Uiso 0.521(5) 1 calc R U P A 2
C27B C 0.0218(18) 0.7752(14) 0.0606(14) 0.132(7) Uani 0.521(5) 1 d D U P A 2
H27C H 0.030857 0.754385 0.024161 0.159 Uiso 0.521(5) 1 calc R U P A 2
H27D H -0.014527 0.754993 0.083227 0.159 Uiso 0.521(5) 1 calc R U P A 2
C28B C -0.025(2) 0.8619(15) 0.0587(18) 0.180(12) Uani 0.521(5) 1 d D U P A 2
H28D H -0.080775 0.876921 0.044015 0.271 Uiso 0.521(5) 1 calc R U P A 2
H28E H -0.033654 0.882095 0.094893 0.271 Uiso 0.521(5) 1 calc R U P A 2
H28F H 0.011583 0.881488 0.036019 0.271 Uiso 0.521(5) 1 calc R U P A 2
C29 C 0.2624(10) 0.3591(8) 0.0590(6) 0.088(4) Uani 1 1 d D U . . .
H29C H 0.292901 0.342868 0.023119 0.106 Uiso 0.479(5) 1 calc R U P A 1
H29D H 0.266493 0.311983 0.076878 0.106 Uiso 0.479(5) 1 calc R U P A 1
H29A H 0.210294 0.372516 0.084688 0.106 Uiso 0.521(5) 1 calc R U P A 2
H29B H 0.245595 0.393621 0.028222 0.106 Uiso 0.521(5) 1 calc R U P A 2
C30 C 0.1662(17) 0.3919(17) 0.0449(16) 0.149(7) Uani 0.479(5) 1 d D U P A 1
H30C H 0.148521 0.443493 0.030838 0.179 Uiso 0.479(5) 1 calc R U P A 1
H30D H 0.126866 0.392875 0.076836 0.179 Uiso 0.479(5) 1 calc R U P A 1
C31 C 0.163(2) 0.337(2) 0.0003(13) 0.145(7) Uani 0.479(5) 1 d D U P A 1
H31C H 0.103797 0.353810 -0.011031 0.174 Uiso 0.479(5) 1 calc R U P A 1
H31D H 0.203547 0.335013 -0.031419 0.174 Uiso 0.479(5) 1 calc R U P A 1
C32 C 0.192(3) 0.2599(18) 0.0282(16) 0.136(10) Uani 0.479(5) 1 d D U P A 1
H32D H 0.192156 0.222685 0.003326 0.204 Uiso 0.479(5) 1 calc R U P A 1
H32E H 0.250855 0.244738 0.039343 0.204 Uiso 0.479(5) 1 calc R U P A 1
H32F H 0.151806 0.263402 0.059588 0.204 Uiso 0.479(5) 1 calc R U P A 1
C30B C 0.2882(17) 0.2783(12) 0.0388(12) 0.097(6) Uani 0.521(5) 1 d D U P A 2
H30A H 0.347381 0.259337 0.020268 0.116 Uiso 0.521(5) 1 calc R U P A 2
H30B H 0.289285 0.245240 0.069781 0.116 Uiso 0.521(5) 1 calc R U P A 2
C31B C 0.225(2) 0.2756(16) 0.0009(14) 0.130(7) Uani 0.521(5) 1 d D U P A 2
H31A H 0.235825 0.296139 -0.034213 0.156 Uiso 0.521(5) 1 calc R U P A 2
H31B H 0.164693 0.307293 0.015197 0.156 Uiso 0.521(5) 1 calc R U P A 2
C32B C 0.235(3) 0.1949(18) -0.0063(17) 0.164(11) Uani 0.521(5) 1 d D U P A 2
H32A H 0.193113 0.194776 -0.030844 0.247 Uiso 0.521(5) 1 calc R U P A 2
H32B H 0.293842 0.163670 -0.020970 0.247 Uiso 0.521(5) 1 calc R U P A 2
H32C H 0.222798 0.174810 0.028379 0.247 Uiso 0.521(5) 1 calc R U P A 2
C33 C 0.4314(15) 0.1596(10) 0.1947(8) 0.145(7) Uani 1 1 d D U . . .
H33A H 0.393025 0.141781 0.217640 0.174 Uiso 0.479(5) 1 calc R U P A 1
H33B H 0.411791 0.167379 0.158247 0.174 Uiso 0.479(5) 1 calc R U P A 1
H33C H 0.439174 0.124935 0.225401 0.174 Uiso 0.521(5) 1 calc R U P A 2
H33D H 0.374314 0.169210 0.181910 0.174 Uiso 0.521(5) 1 calc R U P A 2
C34 C 0.527(2) 0.0992(18) 0.1932(19) 0.177(9) Uani 0.479(5) 1 d D U P A 1
H34A H 0.566215 0.118621 0.172476 0.212 Uiso 0.479(5) 1 calc R U P A 1
H34B H 0.545356 0.088683 0.229954 0.212 Uiso 0.479(5) 1 calc R U P A 1
C35 C 0.536(2) 0.0264(16) 0.167(2) 0.187(10) Uani 0.479(5) 1 d D U P A 1
H35A H 0.494173 0.038062 0.139657 0.225 Uiso 0.479(5) 1 calc R U P A 1
H35B H 0.522432 -0.005926 0.194691 0.225 Uiso 0.479(5) 1 calc R U P A 1
C36 C 0.632(3) -0.015(2) 0.142(2) 0.207(13) Uani 0.479(5) 1 d D U P A 1
H36A H 0.638703 -0.061541 0.124771 0.311 Uiso 0.479(5) 1 calc R U P A 1
H36B H 0.643998 0.017530 0.114451 0.311 Uiso 0.479(5) 1 calc R U P A 1
H36C H 0.672144 -0.026284 0.169267 0.311 Uiso 0.479(5) 1 calc R U P A 1
C34B C 0.502(2) 0.117(3) 0.1496(13) 0.192(9) Uani 0.521(5) 1 d D U P A 2
H34C H 0.555261 0.081669 0.165360 0.230 Uiso 0.521(5) 1 calc R U P A 2
H34D H 0.516600 0.152479 0.126542 0.230 Uiso 0.521(5) 1 calc R U P A 2
C35B C 0.467(3) 0.072(2) 0.1156(13) 0.197(10) Uani 0.521(5) 1 d D U P A 2
H35C H 0.403406 0.091272 0.122002 0.236 Uiso 0.521(5) 1 calc R U P A 2
H35D H 0.493132 0.018293 0.125369 0.236 Uiso 0.521(5) 1 calc R U P A 2
C36B C 0.494(4) 0.082(3) 0.0544(12) 0.229(13) Uani 0.521(5) 1 d D U P A 2
H36D H 0.473601 0.054915 0.031914 0.343 Uiso 0.521(5) 1 calc R U P A 2
H36E H 0.468581 0.135800 0.045221 0.343 Uiso 0.521(5) 1 calc R U P A 2
H36F H 0.557923 0.063132 0.048574 0.343 Uiso 0.521(5) 1 calc R U P A 2
C37 C 0.311(3) 0.431(3) 0.3969(8) 0.100(10) Uani 0.479(5) 1 d D U P A 1
H37A H 0.319599 0.472764 0.413117 0.120 Uiso 0.479(5) 1 calc R U P A 1
H37B H 0.248482 0.442360 0.404560 0.120 Uiso 0.479(5) 1 calc R U P A 1
C38 C 0.361(3) 0.360(2) 0.4288(10) 0.103(8) Uani 0.479(5) 1 d D U P A 1
H38A H 0.423200 0.337574 0.414593 0.124 Uiso 0.479(5) 1 calc R U P A 1
H38B H 0.336852 0.322785 0.425291 0.124 Uiso 0.479(5) 1 calc R U P A 1
C39 C 0.354(3) 0.381(2) 0.4886(10) 0.112(9) Uani 0.479(5) 1 d D U P A 1
H39A H 0.390102 0.408963 0.493578 0.134 Uiso 0.479(5) 1 calc R U P A 1
H39B H 0.293221 0.412757 0.501152 0.134 Uiso 0.479(5) 1 calc R U P A 1
C40 C 0.388(3) 0.306(2) 0.5205(14) 0.160(14) Uani 0.479(5) 1 d D U P A 1
H40A H 0.384558 0.316987 0.558515 0.240 Uiso 0.479(5) 1 calc R U P A 1
H40B H 0.351994 0.279172 0.515209 0.240 Uiso 0.479(5) 1 calc R U P A 1
H40C H 0.448408 0.275396 0.507671 0.240 Uiso 0.479(5) 1 calc R U P A 1
C37B C 0.296(2) 0.425(3) 0.3937(8) 0.082(8) Uani 0.521(5) 1 d D U P A 2
H37C H 0.273948 0.472760 0.413350 0.099 Uiso 0.521(5) 1 calc R U P A 2
H37D H 0.247871 0.407918 0.395413 0.099 Uiso 0.521(5) 1 calc R U P A 2
C38B C 0.374(2) 0.366(3) 0.4206(10) 0.108(8) Uani 0.521(5) 1 d D U P A 2
H38C H 0.419452 0.384082 0.422248 0.129 Uiso 0.521(5) 1 calc R U P A 2
H38D H 0.398378 0.318470 0.399807 0.129 Uiso 0.521(5) 1 calc R U P A 2
C39B C 0.3405(18) 0.351(2) 0.4780(10) 0.112(9) Uani 0.521(5) 1 d D U P A 2
H39C H 0.310802 0.399311 0.497816 0.135 Uiso 0.521(5) 1 calc R U P A 2
H39D H 0.298592 0.328509 0.476380 0.135 Uiso 0.521(5) 1 calc R U P A 2
C40B C 0.420(2) 0.298(3) 0.5067(12) 0.152(13) Uani 0.521(5) 1 d D U P A 2
H40D H 0.401186 0.287934 0.543003 0.227 Uiso 0.521(5) 1 calc R U P A 2
H40E H 0.449057 0.250540 0.486872 0.227 Uiso 0.521(5) 1 calc R U P A 2
H40F H 0.461218 0.321060 0.508223 0.227 Uiso 0.521(5) 1 calc R U P A 2
C41 C 0.0194(10) 0.6689(11) 0.2285(9) 0.159(8) Uani 1 1 d D U . . .
H41A H 0.017235 0.712632 0.247908 0.191 Uiso 0.479(5) 1 calc R U P A 1
H41B H 0.025646 0.679624 0.189875 0.191 Uiso 0.479(5) 1 calc R U P A 1
H41C H 0.035309 0.703216 0.204388 0.191 Uiso 0.521(5) 1 calc R U P A 2
H41D H -0.015943 0.650582 0.208876 0.191 Uiso 0.521(5) 1 calc R U P A 2
C42 C -0.0691(17) 0.6657(18) 0.240(2) 0.188(11) Uani 0.479(5) 1 d D U P A 1
H42A H -0.068850 0.636604 0.273333 0.226 Uiso 0.479(5) 1 calc R U P A 1
H42B H -0.080015 0.639980 0.210608 0.226 Uiso 0.479(5) 1 calc R U P A 1
C43 C -0.1417(17) 0.745(2) 0.247(2) 0.186(11) Uani 0.479(5) 1 d D U P A 1
H43A H -0.198447 0.742620 0.244431 0.224 Uiso 0.479(5) 1 calc R U P A 1
H43B H -0.142138 0.764016 0.282875 0.224 Uiso 0.479(5) 1 calc R U P A 1
C44 C -0.130(3) 0.798(2) 0.205(2) 0.216(14) Uani 0.479(5) 1 d D U P A 1
H44A H -0.176983 0.848161 0.210026 0.324 Uiso 0.479(5) 1 calc R U P A 1
H44B H -0.073895 0.801178 0.207461 0.324 Uiso 0.479(5) 1 calc R U P A 1
H44C H -0.130152 0.779802 0.169052 0.324 Uiso 0.479(5) 1 calc R U P A 1
C42B C -0.037(2) 0.714(2) 0.2777(12) 0.186(10) Uani 0.521(5) 1 d D U P A 2
H42C H 0.000199 0.720718 0.303057 0.223 Uiso 0.521(5) 1 calc R U P A 2
H42D H -0.069296 0.686337 0.296228 0.223 Uiso 0.521(5) 1 calc R U P A 2
C43B C -0.102(2) 0.7916(15) 0.2573(19) 0.190(11) Uani 0.521(5) 1 d D U P A 2
H43C H -0.090819 0.832772 0.271552 0.227 Uiso 0.521(5) 1 calc R U P A 2
H43D H -0.096562 0.793721 0.217812 0.227 Uiso 0.521(5) 1 calc R U P A 2
C44B C -0.1940(18) 0.798(3) 0.278(2) 0.225(14) Uani 0.521(5) 1 d D U P A 2
H44D H -0.238101 0.845838 0.267069 0.338 Uiso 0.521(5) 1 calc R U P A 2
H44E H -0.203832 0.756677 0.264169 0.338 Uiso 0.521(5) 1 calc R U P A 2
H44F H -0.198124 0.795490 0.317580 0.338 Uiso 0.521(5) 1 calc R U P A 2
C45 C 0.2128(13) 0.7645(8) 0.2688(7) 0.135(7) Uani 1 1 d D U . . .
H45A H 0.256583 0.783130 0.254470 0.162 Uiso 0.479(5) 1 calc R U P A 1
H45B H 0.173158 0.773259 0.240384 0.162 Uiso 0.479(5) 1 calc R U P A 1
H45C H 0.252541 0.788169 0.275034 0.162 Uiso 0.521(5) 1 calc R U P A 2
H45D H 0.193579 0.778579 0.232500 0.162 Uiso 0.521(5) 1 calc R U P A 2
C46 C 0.158(3) 0.8200(17) 0.3136(13) 0.171(10) Uani 0.479(5) 1 d D U P A 1
H46A H 0.192672 0.813358 0.344389 0.206 Uiso 0.479(5) 1 calc R U P A 1
H46B H 0.106205 0.810475 0.325827 0.206 Uiso 0.479(5) 1 calc R U P A 1
C47 C 0.129(3) 0.9021(13) 0.2915(19) 0.171(10) Uani 0.479(5) 1 d D U P A 1
H47A H 0.092130 0.938604 0.319486 0.205 Uiso 0.479(5) 1 calc R U P A 1
H47B H 0.180141 0.912555 0.280478 0.205 Uiso 0.479(5) 1 calc R U P A 1
C48 C 0.076(3) 0.909(2) 0.2432(17) 0.188(13) Uani 0.479(5) 1 d D U P A 1
H48A H 0.057227 0.959486 0.228496 0.283 Uiso 0.479(5) 1 calc R U P A 1
H48B H 0.113269 0.872436 0.215776 0.283 Uiso 0.479(5) 1 calc R U P A 1
H48C H 0.025633 0.898374 0.254619 0.283 Uiso 0.479(5) 1 calc R U P A 1
C46B C 0.132(2) 0.7960(17) 0.3103(15) 0.167(10) Uani 0.521(5) 1 d D U P A 2
H46C H 0.149793 0.784813 0.347086 0.201 Uiso 0.521(5) 1 calc R U P A 2
H46D H 0.091031 0.773171 0.304852 0.201 Uiso 0.521(5) 1 calc R U P A 2
C47B C 0.087(2) 0.8839(14) 0.3012(17) 0.163(10) Uani 0.521(5) 1 d D U P A 2
H47C H 0.072218 0.910854 0.335689 0.195 Uiso 0.521(5) 1 calc R U P A 2
H47D H 0.125708 0.900831 0.277999 0.195 Uiso 0.521(5) 1 calc R U P A 2
C48B C 0.003(3) 0.898(2) 0.274(2) 0.211(13) Uani 0.521(5) 1 d D U P A 2
H48D H -0.028198 0.951626 0.267033 0.317 Uiso 0.521(5) 1 calc R U P A 2
H48E H 0.018823 0.870511 0.239962 0.317 Uiso 0.521(5) 1 calc R U P A 2
H48F H -0.034336 0.880472 0.297294 0.317 Uiso 0.521(5) 1 calc R U P A 2
C49 C 0.1413(14) 0.3230(12) 0.1886(7) 0.141(7) Uani 1 1 d D U . . .
H49C H 0.100734 0.356405 0.163439 0.169 Uiso 0.479(5) 1 calc R U P A 1
H49D H 0.185180 0.279670 0.168047 0.169 Uiso 0.479(5) 1 calc R U P A 1
H49A H 0.079283 0.357326 0.187002 0.169 Uiso 0.521(5) 1 calc R U P A 2
H49B H 0.166880 0.309562 0.151419 0.169 Uiso 0.521(5) 1 calc R U P A 2
C50 C 0.091(3) 0.295(3) 0.2307(11) 0.169(9) Uani 0.479(5) 1 d D U P A 1
H50C H 0.033004 0.335871 0.240191 0.203 Uiso 0.479(5) 1 calc R U P A 1
H50D H 0.122320 0.280765 0.263372 0.203 Uiso 0.479(5) 1 calc R U P A 1
C51 C 0.079(3) 0.226(2) 0.2102(16) 0.173(9) Uani 0.479(5) 1 d D U P A 1
H51C H 0.136365 0.183294 0.204991 0.207 Uiso 0.479(5) 1 calc R U P A 1
H51D H 0.041907 0.212150 0.236907 0.207 Uiso 0.479(5) 1 calc R U P A 1
C52 C 0.037(3) 0.246(3) 0.1575(16) 0.175(11) Uani 0.479(5) 1 d D U P A 1
H52D H 0.030023 0.202505 0.144699 0.262 Uiso 0.479(5) 1 calc R U P A 1
H52E H -0.019626 0.288261 0.162902 0.262 Uiso 0.479(5) 1 calc R U P A 1
H52F H 0.074602 0.259475 0.131063 0.262 Uiso 0.479(5) 1 calc R U P A 1
C50B C 0.146(3) 0.2512(17) 0.2178(12) 0.159(9) Uani 0.521(5) 1 d D U P A 2
H50A H 0.116019 0.263316 0.254181 0.190 Uiso 0.521(5) 1 calc R U P A 2
H50B H 0.207218 0.215994 0.220813 0.190 Uiso 0.521(5) 1 calc R U P A 2
C51B C 0.100(3) 0.215(2) 0.1837(16) 0.167(9) Uani 0.521(5) 1 d D U P A 2
H51A H 0.078524 0.182195 0.206484 0.200 Uiso 0.521(5) 1 calc R U P A 2
H51B H 0.049382 0.253976 0.167613 0.200 Uiso 0.521(5) 1 calc R U P A 2
C52B C 0.169(3) 0.168(3) 0.1401(16) 0.199(12) Uani 0.521(5) 1 d D U P A 2
H52A H 0.143585 0.144150 0.117609 0.299 Uiso 0.521(5) 1 calc R U P A 2
H52B H 0.188949 0.201165 0.118093 0.299 Uiso 0.521(5) 1 calc R U P A 2
H52C H 0.217924 0.129794 0.156743 0.299 Uiso 0.521(5) 1 calc R U P A 2
C53 C 0.0643(8) 0.4688(9) 0.3225(5) 0.076(4) Uani 1 1 d . . . . .
C54 C 0.0128(8) 0.4661(8) 0.3745(5) 0.075(4) Uani 1 1 d . . . . .
C55 C -0.0390(10) 0.5322(9) 0.4055(6) 0.103(6) Uani 1 1 d . . . . .
H55A H -0.042152 0.579825 0.393987 0.124 Uiso 1 1 calc R U . . .
C56 C -0.0842(12) 0.5249(11) 0.4526(7) 0.139(8) Uani 1 1 d . . . . .
H56A H -0.116920 0.568654 0.473315 0.167 Uiso 1 1 calc R U . . .
C57 C -0.0391(13) 0.3937(10) 0.4412(8) 0.158(10) Uani 1 1 d . . . . .
H57A H -0.042322 0.348109 0.452388 0.190 Uiso 1 1 calc R U . . .
C58 C 0.0127(11) 0.3960(10) 0.3936(6) 0.110(6) Uani 1 1 d . . . . .
H58A H 0.047124 0.351175 0.374420 0.132 Uiso 1 1 calc R U . . .
C59 C 0.5299(9) 0.2100(7) 0.3311(5) 0.068(4) Uani 1 1 d . . . . .
C60 C 0.5456(9) 0.1667(7) 0.3847(5) 0.071(4) Uani 1 1 d . . . . .
C61 C 0.6114(10) 0.1599(8) 0.4142(5) 0.084(4) Uani 1 1 d . . . . .
H61A H 0.648605 0.183530 0.402174 0.101 Uiso 1 1 calc R U . . .
C62 C 0.6260(11) 0.1189(9) 0.4621(6) 0.096(5) Uani 1 1 d . . . . .
H62A H 0.671488 0.115840 0.482664 0.115 Uiso 1 1 calc R U . . .
C63 C 0.5051(13) 0.0868(10) 0.4497(8) 0.116(7) Uani 1 1 d . . . . .
H63A H 0.468501 0.062416 0.461190 0.139 Uiso 1 1 calc R U . . .
C64 C 0.4934(12) 0.1282(10) 0.4027(6) 0.109(6) Uani 1 1 d . . . . .
H64A H 0.448513 0.130839 0.381777 0.131 Uiso 1 1 calc R U . . .
C65 C 0.3781(11) 0.6180(9) 0.3839(5) 0.077(4) Uani 1 1 d . . . . .
C66 C 0.3671(10) 0.6249(9) 0.4454(5) 0.076(4) Uani 1 1 d . . . . .
C67 C 0.4385(10) 0.6002(12) 0.4754(6) 0.118(7) Uani 1 1 d . . . . .
H67A H 0.494900 0.582152 0.457167 0.142 Uiso 1 1 calc R U . . .
C68 C 0.4312(12) 0.6008(14) 0.5314(6) 0.149(10) Uani 1 1 d . . . . .
H68A H 0.480988 0.580340 0.550983 0.179 Uiso 1 1 calc R U . . .
C69 C 0.2750(10) 0.6551(10) 0.5299(5) 0.103(6) Uani 1 1 d . . . . .
H69A H 0.218914 0.672827 0.548677 0.123 Uiso 1 1 calc R U . . .
C70 C 0.2832(10) 0.6519(9) 0.4748(5) 0.090(5) Uani 1 1 d . . . . .
H70A H 0.232589 0.667721 0.456061 0.108 Uiso 1 1 calc R U . . .
C71 C 0.1526(14) 0.0141(10) 0.4874(9) 0.114(6) Uani 1 1 d . . . . .
C72 C 0.1272(11) -0.0505(9) 0.4981(8) 0.093(5) Uani 1 1 d . . . . .
C73 C 0.1059(13) -0.0732(10) 0.5489(7) 0.114(6) Uani 1 1 d . . . . .
H73A H 0.107986 -0.046993 0.579287 0.137 Uiso 1 1 calc R U . . .
C74 C 0.0818(16) -0.1331(13) 0.5562(9) 0.145(9) Uani 1 1 d . . . . .
H74A H 0.067335 -0.146995 0.591092 0.175 Uiso 1 1 calc R U . . .
C75 C 0.0972(15) -0.1496(12) 0.4616(9) 0.136(8) Uani 1 1 d . . . . .
H75A H 0.090425 -0.173010 0.431063 0.163 Uiso 1 1 calc R U . . .
C76 C 0.1260(13) -0.0911(12) 0.4555(8) 0.120(6) Uani 1 1 d . . . . .
H76A H 0.144967 -0.079895 0.420897 0.143 Uiso 1 1 calc R U . . .
C81 C 0.291(2) 0.083(3) 0.5937(14) 0.148(6) Uani 0.479(5) 1 d D U P A 1
H81A H 0.312661 0.029557 0.582705 0.178 Uiso 0.479(5) 1 calc R U P A 1
H81D H 0.339465 0.098053 0.587478 0.178 Uiso 0.479(5) 1 calc R U P A 1
C82 C 0.262(4) 0.089(2) 0.6534(15) 0.178(8) Uani 0.479(5) 1 d D U P A 1
H82A H 0.212306 0.137789 0.661207 0.213 Uiso 0.479(5) 1 calc R U P A 1
H82B H 0.309913 0.085139 0.674096 0.213 Uiso 0.479(5) 1 calc R U P A 1
C83 C 0.234(3) 0.026(3) 0.6700(16) 0.173(8) Uani 0.479(5) 1 d D U P A 1
H83A H 0.243533 -0.007685 0.639262 0.207 Uiso 0.479(5) 1 calc R U P A 1
H83B H 0.170947 0.046917 0.682269 0.207 Uiso 0.479(5) 1 calc R U P A 1
C84 C 0.288(3) -0.019(2) 0.7161(17) 0.181(12) Uani 0.479(5) 1 d D U P A 1
H84A H 0.270757 -0.060143 0.727145 0.272 Uiso 0.479(5) 1 calc R U P A 1
H84B H 0.349880 -0.040558 0.703589 0.272 Uiso 0.479(5) 1 calc R U P A 1
H84C H 0.277541 0.013858 0.746450 0.272 Uiso 0.479(5) 1 calc R U P A 1
C81B C 0.269(3) 0.086(3) 0.6072(16) 0.148(6) Uani 0.521(5) 1 d D U P A 2
H81B H 0.232349 0.093559 0.641513 0.178 Uiso 0.521(5) 1 calc R U P A 2
H81C H 0.295038 0.032202 0.598366 0.178 Uiso 0.521(5) 1 calc R U P A 2
C82B C 0.340(3) 0.114(2) 0.6120(15) 0.176(8) Uani 0.521(5) 1 d D U P A 2
H82C H 0.313687 0.169194 0.614482 0.212 Uiso 0.521(5) 1 calc R U P A 2
H82D H 0.381389 0.099239 0.579609 0.212 Uiso 0.521(5) 1 calc R U P A 2
C83B C 0.390(2) 0.080(3) 0.6620(17) 0.179(8) Uani 0.521(5) 1 d D U P A 2
H83C H 0.391894 0.120604 0.683377 0.215 Uiso 0.521(5) 1 calc R U P A 2
H83D H 0.450213 0.044817 0.650927 0.215 Uiso 0.521(5) 1 calc R U P A 2
C84B C 0.342(3) 0.038(3) 0.6960(15) 0.193(11) Uani 0.521(5) 1 d D U P A 2
H84D H 0.373032 0.016896 0.727749 0.290 Uiso 0.521(5) 1 calc R U P A 2
H84E H 0.282537 0.073786 0.707056 0.290 Uiso 0.521(5) 1 calc R U P A 2
H84F H 0.340670 -0.001760 0.674709 0.290 Uiso 0.521(5) 1 calc R U P A 2
C85 C 0.307(2) 0.051(2) 0.3462(13) 0.156(6) Uani 0.479(5) 1 d D U P A 1
H85A H 0.353065 0.069587 0.338868 0.187 Uiso 0.479(5) 1 calc R U P A 1
H85B H 0.333599 0.000721 0.362277 0.187 Uiso 0.479(5) 1 calc R U P A 1
C86 C 0.273(2) 0.044(3) 0.2919(12) 0.184(8) Uani 0.479(5) 1 d D U P A 1
H86A H 0.227984 0.024073 0.297828 0.220 Uiso 0.479(5) 1 calc R U P A 1
H86B H 0.247907 0.093249 0.274181 0.220 Uiso 0.479(5) 1 calc R U P A 1
C87 C 0.354(3) -0.012(2) 0.2571(12) 0.184(8) Uani 0.479(5) 1 d D U P A 1
H87A H 0.353720 -0.062047 0.257777 0.221 Uiso 0.479(5) 1 calc R U P A 1
H87B H 0.408059 -0.015281 0.270881 0.221 Uiso 0.479(5) 1 calc R U P A 1
C88 C 0.347(3) 0.020(3) 0.1990(13) 0.232(16) Uani 0.479(5) 1 d D U P A 1
H88A H 0.396984 -0.013621 0.175852 0.347 Uiso 0.479(5) 1 calc R U P A 1
H88B H 0.293226 0.023282 0.185753 0.347 Uiso 0.479(5) 1 calc R U P A 1
H88C H 0.347319 0.069837 0.198798 0.347 Uiso 0.479(5) 1 calc R U P A 1
C85B C 0.318(2) 0.0365(15) 0.3595(16) 0.152(6) Uani 0.521(5) 1 d D U P A 2
H85C H 0.327301 0.056853 0.324015 0.182 Uiso 0.521(5) 1 calc R U P A 2
H85D H 0.371011 0.023919 0.378178 0.182 Uiso 0.521(5) 1 calc R U P A 2
C86B C 0.306(2) -0.0366(15) 0.3514(17) 0.186(8) Uani 0.521(5) 1 d D U P A 2
H86C H 0.274542 -0.031787 0.319346 0.223 Uiso 0.521(5) 1 calc R U P A 2
H86D H 0.271317 -0.045210 0.382664 0.223 Uiso 0.521(5) 1 calc R U P A 2
C87B C 0.396(2) -0.1039(15) 0.3444(18) 0.190(8) Uani 0.521(5) 1 d D U P A 2
H87C H 0.441522 -0.089938 0.356092 0.228 Uiso 0.521(5) 1 calc R U P A 2
H87D H 0.411036 -0.119053 0.306403 0.228 Uiso 0.521(5) 1 calc R U P A 2
C88B C 0.391(3) -0.1709(19) 0.3796(19) 0.196(14) Uani 0.521(5) 1 d D U P A 2
H88D H 0.447434 -0.214174 0.375819 0.294 Uiso 0.521(5) 1 calc R U P A 2
H88E H 0.376585 -0.155422 0.417128 0.294 Uiso 0.521(5) 1 calc R U P A 2
H88F H 0.346217 -0.184423 0.367632 0.294 Uiso 0.521(5) 1 calc R U P A 2

loop_
_atom_site_aniso_label
_atom_site_aniso_U_11
_atom_site_aniso_U_22
_atom_site_aniso_U_33
_atom_site_aniso_U_23
_atom_site_aniso_U_13
_atom_site_aniso_U_12
Sn1 0.0527(4) 0.0621(4) 0.0250(3) 0.0073(3) 0.0029(3) -0.0223(4)
Sn2 0.0614(5) 0.0586(4) 0.0266(3) 0.0067(3) 0.0056(3) -0.0240(4)
Sn3 0.0558(5) 0.0755(5) 0.0349(4) 0.0177(3) -0.0003(3) -0.0214(4)
Sn4 0.0625(5) 0.0579(5) 0.0373(4) 0.0105(3) 0.0078(3) -0.0166(4)
Sn5 0.0651(5) 0.0844(6) 0.0295(3) 0.0015(3) 0.0009(3) -0.0331(5)
Sn6 0.0781(6) 0.0665(5) 0.0332(3) -0.0004(3) 0.0073(4) -0.0354(4)
Sn7 0.0566(5) 0.0607(5) 0.0312(3) 0.0069(3) 0.0049(3) -0.0187(4)
Sn8 0.0599(5) 0.0625(5) 0.0336(3) 0.0075(3) 0.0028(3) -0.0281(4)
Sn9 0.0675(5) 0.0639(5) 0.0423(4) 0.0140(3) 0.0057(4) -0.0255(4)
Sn10 0.0608(5) 0.0750(5) 0.0310(3) 0.0103(3) 0.0053(3) -0.0242(4)
Sn11 0.0538(5) 0.0758(6) 0.0438(4) 0.0103(4) 0.0106(3) -0.0186(4)
Sn12 0.0718(6) 0.0670(5) 0.0321(3) 0.0006(3) 0.0076(3) -0.0221(4)
Sn13 0.0601(5) 0.0795(6) 0.0471(4) 0.0094(4) 0.0071(4) -0.0341(4)
Sn14 0.1134(10) 0.1141(10) 0.1047(9) 0.0348(8) -0.0029(7) -0.0498(8)
Sn15 0.1164(10) 0.0876(8) 0.1119(9) 0.0151(7) -0.0088(8) -0.0401(7)
Cl1 0.137(4) 0.152(4) 0.125(4) 0.069(3) -0.003(3) -0.073(3)
Cl2 0.274(8) 0.120(5) 0.213(7) 0.000(4) -0.021(6) -0.103(5)
Cl3 0.172(5) 0.198(6) 0.141(5) 0.054(4) -0.027(4) -0.096(5)
Cl4 0.146(5) 0.176(6) 0.140(5) 0.005(4) 0.014(4) -0.033(4)
Cl5 0.103(3) 0.173(5) 0.081(3) 0.035(3) -0.008(2) -0.072(3)
Cl6 0.432(14) 0.148(6) 0.147(6) -0.020(5) -0.005(7) -0.135(8)
O5 0.069(5) 0.064(5) 0.031(3) 0.014(3) 0.003(3) -0.020(4)
O6 0.077(5) 0.076(5) 0.032(4) -0.001(3) 0.002(4) -0.033(4)
O7 0.061(5) 0.060(4) 0.024(3) 0.005(3) 0.004(3) -0.023(4)
O8 0.057(5) 0.064(5) 0.037(4) 0.005(3) 0.007(3) -0.021(4)
O9 0.063(5) 0.078(5) 0.026(3) 0.008(3) 0.004(3) -0.030(4)
O10 0.057(5) 0.077(5) 0.038(4) 0.010(4) 0.004(3) -0.020(4)
O11 0.060(5) 0.057(4) 0.036(4) 0.008(3) 0.003(3) -0.019(4)
O12 0.061(5) 0.062(5) 0.041(4) 0.010(3) 0.004(3) -0.023(4)
O14 0.079(5) 0.073(5) 0.031(3) -0.002(3) 0.009(3) -0.037(4)
O15 0.072(5) 0.063(5) 0.040(4) 0.015(3) 0.005(4) -0.022(4)
O16 0.058(5) 0.061(5) 0.048(4) 0.005(3) 0.008(3) -0.023(4)
O17 0.072(5) 0.074(5) 0.045(4) 0.002(4) 0.005(4) -0.040(4)
O18 0.076(6) 0.092(6) 0.027(3) 0.010(4) -0.001(3) -0.033(5)
O19 0.065(5) 0.068(5) 0.035(4) 0.013(3) 0.002(3) -0.029(4)
O20 0.059(5) 0.066(5) 0.043(4) 0.008(3) 0.007(3) -0.020(4)
O21 0.059(5) 0.055(4) 0.038(4) 0.001(3) 0.002(3) -0.026(4)
O22 0.061(5) 0.078(5) 0.037(4) 0.015(3) 0.001(3) -0.032(4)
O23 0.075(5) 0.054(4) 0.046(4) -0.006(3) 0.008(4) -0.024(4)
O24 0.067(5) 0.044(4) 0.055(4) 0.005(3) 0.006(4) -0.012(4)
O25 0.079(6) 0.097(7) 0.068(6) 0.009(5) 0.031(5) -0.042(6)
O27 0.067(5) 0.067(5) 0.036(4) 0.006(3) 0.009(3) -0.026(4)
O29 0.063(5) 0.057(4) 0.043(4) 0.006(3) 0.004(3) -0.023(4)
O30 0.085(7) 0.063(5) 0.060(5) 0.023(4) 0.000(5) -0.022(5)
O31 0.072(6) 0.079(6) 0.046(4) 0.000(4) 0.010(4) -0.027(5)
O32 0.070(6) 0.090(6) 0.047(4) 0.012(4) 0.005(4) -0.033(5)
O33 0.070(6) 0.093(7) 0.054(5) 0.036(5) -0.002(4) -0.025(5)
O34 0.106(7) 0.076(6) 0.039(4) -0.008(4) 0.003(5) -0.026(5)
O35 0.078(6) 0.075(5) 0.044(4) 0.016(4) 0.010(4) -0.032(5)
O36 0.075(6) 0.082(6) 0.072(6) 0.017(5) 0.030(5) -0.017(5)
O38 0.141(11) 0.086(8) 0.210(15) 0.021(9) -0.012(10) -0.066(8)
O39 0.081(6) 0.129(8) 0.034(4) -0.013(5) 0.003(4) -0.044(6)
O44 0.141(6) 0.110(6) 0.110(6) 0.026(5) -0.007(6) -0.057(5)
O45 0.138(6) 0.119(5) 0.119(6) 0.038(5) -0.016(5) -0.070(5)
O47 0.147(7) 0.111(6) 0.110(7) 0.017(6) -0.015(6) -0.067(6)
O62 0.104(9) 0.280(18) 0.035(5) -0.026(8) -0.009(5) -0.013(10)
O63 0.187(13) 0.116(9) 0.082(8) 0.064(7) -0.010(8) -0.034(9)
O65 0.155(7) 0.115(6) 0.107(6) 0.032(6) -0.001(6) -0.071(6)
O67 0.236(16) 0.116(10) 0.167(13) 0.027(9) 0.159(12) -0.008(10)
N1 0.160(14) 0.079(10) 0.138(13) 0.034(9) 0.096(11) 0.007(9)
N2 0.126(12) 0.088(9) 0.080(9) 0.043(7) 0.020(9) -0.005(9)
N3 0.108(11) 0.169(15) 0.041(6) -0.008(8) -0.012(7) -0.021(10)
N4 0.078(9) 0.080(10) 0.139(14) 0.015(10) -0.008(9) -0.020(7)
C9 0.070(9) 0.137(13) 0.138(13) 0.032(11) -0.001(9) -0.038(8)
C10 0.091(12) 0.155(16) 0.170(16) 0.042(14) 0.006(12) -0.024(12)
C11 0.100(12) 0.165(16) 0.171(16) 0.034(14) 0.005(12) -0.021(12)
C12 0.126(17) 0.18(2) 0.19(2) 0.045(18) 0.010(17) -0.007(17)
C10B 0.088(11) 0.147(16) 0.166(16) 0.040(14) 0.001(12) -0.022(12)
C11B 0.085(12) 0.157(15) 0.169(15) 0.043(13) 0.006(12) -0.019(12)
C12B 0.116(16) 0.18(2) 0.20(2) 0.035(18) 0.018(16) -0.024(16)
C13 0.114(11) 0.072(9) 0.163(14) 0.049(9) 0.032(11) 0.020(9)
C14 0.123(14) 0.094(12) 0.189(16) 0.040(12) 0.034(13) 0.030(12)
C15 0.127(14) 0.102(12) 0.196(16) 0.043(12) 0.035(14) 0.029(12)
C16 0.15(2) 0.125(19) 0.24(2) 0.044(19) 0.02(2) 0.028(19)
C14B 0.137(14) 0.111(13) 0.197(16) 0.038(13) 0.030(14) 0.029(12)
C15B 0.139(14) 0.111(13) 0.200(16) 0.037(13) 0.027(14) 0.033(12)
C16B 0.163(19) 0.137(17) 0.22(2) 0.039(17) 0.030(18) 0.048(17)
C17 0.104(10) 0.176(15) 0.086(10) 0.007(10) -0.017(8) -0.090(11)
C18 0.118(13) 0.197(18) 0.114(13) 0.018(13) -0.020(12) -0.087(14)
C19 0.131(13) 0.199(18) 0.116(13) 0.014(13) -0.017(12) -0.075(14)
C20 0.158(18) 0.23(2) 0.145(18) 0.012(18) -0.019(17) -0.064(18)
C18B 0.120(13) 0.190(18) 0.117(13) 0.016(12) -0.014(12) -0.089(14)
C19B 0.131(13) 0.196(18) 0.120(13) 0.017(13) -0.019(12) -0.076(14)
C20B 0.158(18) 0.22(2) 0.160(18) 0.011(18) -0.011(17) -0.072(18)
C21 0.199(16) 0.149(13) 0.096(11) -0.014(10) 0.000(11) -0.137(13)
C22 0.208(17) 0.163(16) 0.123(15) -0.016(13) -0.018(14) -0.136(15)
C23 0.216(17) 0.178(16) 0.128(15) -0.011(13) -0.009(14) -0.119(15)
C24 0.24(2) 0.19(2) 0.144(19) -0.027(18) -0.012(19) -0.110(19)
C22B 0.213(17) 0.167(15) 0.127(15) -0.014(13) -0.012(14) -0.130(15)
C23B 0.215(17) 0.176(16) 0.124(15) -0.016(13) -0.014(14) -0.121(15)
C24B 0.23(2) 0.19(2) 0.153(19) -0.016(17) -0.003(18) -0.106(19)
C25 0.073(8) 0.102(9) 0.057(7) 0.018(7) -0.005(6) -0.021(7)
C26 0.106(11) 0.122(12) 0.095(12) 0.030(11) -0.013(11) -0.016(10)
C27 0.113(11) 0.123(12) 0.098(12) 0.024(12) -0.011(12) -0.003(11)
C28 0.134(17) 0.155(17) 0.129(17) 0.021(17) 0.001(16) 0.010(16)
C26B 0.109(11) 0.125(12) 0.099(12) 0.027(11) -0.013(11) -0.016(10)
C27B 0.115(11) 0.129(12) 0.103(12) 0.032(12) -0.014(11) -0.002(10)
C28B 0.158(18) 0.164(18) 0.135(18) 0.029(18) -0.007(18) 0.013(17)
C29 0.100(10) 0.105(10) 0.083(8) 0.001(7) -0.012(7) -0.064(8)
C30 0.159(13) 0.138(13) 0.137(13) -0.014(11) 0.001(12) -0.050(12)
C31 0.151(13) 0.138(13) 0.138(13) -0.022(12) -0.014(12) -0.050(12)
C32 0.156(18) 0.124(17) 0.131(17) -0.021(15) -0.007(16) -0.061(15)
C30B 0.115(12) 0.102(12) 0.112(12) -0.027(10) -0.024(10) -0.078(10)
C31B 0.144(13) 0.117(13) 0.129(13) -0.014(12) -0.004(11) -0.053(12)
C32B 0.168(19) 0.147(18) 0.173(19) -0.040(17) -0.016(17) -0.057(17)
C33 0.24(2) 0.093(11) 0.123(13) -0.033(10) 0.039(13) -0.097(12)
C34 0.27(2) 0.116(14) 0.143(16) -0.045(14) 0.033(16) -0.079(15)
C35 0.27(2) 0.123(14) 0.154(16) -0.037(13) 0.033(16) -0.073(15)
C36 0.28(3) 0.138(19) 0.18(2) -0.036(18) 0.03(2) -0.068(19)
C34B 0.27(2) 0.128(14) 0.160(16) -0.038(13) 0.032(16) -0.077(15)
C35B 0.28(2) 0.133(14) 0.157(16) -0.040(13) 0.034(16) -0.070(15)
C36B 0.29(2) 0.167(19) 0.18(2) -0.035(18) 0.03(2) -0.051(19)
C37 0.096(14) 0.126(15) 0.053(11) 0.020(11) 0.016(11) -0.027(13)
C38 0.095(13) 0.134(14) 0.063(12) 0.016(12) 0.027(11) -0.038(12)
C39 0.105(13) 0.145(16) 0.059(12) 0.029(12) 0.011(11) -0.031(13)
C40 0.14(2) 0.17(2) 0.10(2) 0.02(2) 0.045(19) -0.01(2)
C37B 0.079(13) 0.124(14) 0.031(9) 0.021(10) 0.011(9) -0.035(11)
C38B 0.104(13) 0.136(14) 0.045(10) 0.029(11) 0.025(10) -0.022(12)
C39B 0.116(13) 0.135(15) 0.052(11) 0.033(11) 0.016(11) -0.025(13)
C40B 0.11(2) 0.17(2) 0.082(17) 0.014(17) 0.041(16) 0.023(18)
C41 0.073(10) 0.149(15) 0.180(17) 0.065(13) 0.031(10) 0.015(9)
C42 0.099(13) 0.169(17) 0.204(19) 0.058(15) 0.022(14) 0.023(13)
C43 0.096(14) 0.170(18) 0.201(19) 0.058(15) 0.033(13) 0.023(12)
C44 0.127(18) 0.19(2) 0.21(2) 0.065(19) 0.018(18) 0.040(17)
C42B 0.098(13) 0.169(17) 0.196(19) 0.053(15) 0.022(13) 0.027(12)
C43B 0.104(14) 0.174(17) 0.198(19) 0.051(15) 0.025(13) 0.022(12)
C44B 0.138(18) 0.20(2) 0.23(2) 0.044(19) 0.021(18) 0.035(17)
C45 0.178(16) 0.075(9) 0.097(10) -0.003(8) 0.026(10) -0.006(10)
C46 0.203(19) 0.110(13) 0.133(13) -0.003(12) 0.016(13) -0.004(13)
C47 0.204(19) 0.107(13) 0.130(13) -0.004(12) 0.014(13) 0.001(13)
C48 0.21(2) 0.126(17) 0.143(18) -0.002(17) 0.024(18) 0.011(18)
C46B 0.203(19) 0.100(13) 0.135(13) -0.005(12) 0.017(13) -0.005(13)
C47B 0.192(19) 0.103(13) 0.130(13) -0.001(12) 0.018(13) -0.004(13)
C48B 0.22(2) 0.145(17) 0.160(18) 0.008(17) 0.019(18) 0.018(18)
C49 0.179(16) 0.229(19) 0.091(11) 0.007(11) 0.001(10) -0.163(15)
C50 0.204(18) 0.24(2) 0.117(14) -0.002(14) 0.002(13) -0.152(17)
C51 0.206(18) 0.25(2) 0.114(14) 0.002(14) 0.003(13) -0.147(17)
C52 0.20(2) 0.25(2) 0.128(18) -0.005(18) -0.013(17) -0.15(2)
C50B 0.193(18) 0.24(2) 0.114(14) -0.001(13) 0.002(13) -0.159(16)
C51B 0.203(18) 0.24(2) 0.110(15) -0.004(14) -0.003(13) -0.150(17)
C52B 0.23(2) 0.26(2) 0.137(18) -0.017(18) -0.002(17) -0.13(2)
C53 0.055(8) 0.087(10) 0.069(8) 0.020(7) 0.021(6) -0.019(7)
C54 0.059(8) 0.089(10) 0.062(7) 0.012(7) 0.022(6) -0.023(7)
C55 0.105(12) 0.097(12) 0.086(10) 0.011(9) 0.048(9) -0.032(10)
C56 0.140(16) 0.105(14) 0.120(14) 0.000(11) 0.088(13) -0.021(12)
C57 0.163(18) 0.080(12) 0.171(19) 0.039(12) 0.104(15) -0.018(12)
C58 0.107(13) 0.097(12) 0.097(12) 0.012(9) 0.048(10) -0.026(10)
C59 0.062(8) 0.061(8) 0.054(7) 0.025(6) 0.010(6) -0.004(6)
C60 0.077(9) 0.070(8) 0.053(7) 0.025(6) -0.005(6) -0.021(7)
C61 0.081(10) 0.086(10) 0.062(8) 0.030(7) -0.002(7) -0.015(8)
C62 0.097(12) 0.092(11) 0.080(10) 0.028(9) -0.018(9) -0.023(9)
C63 0.121(15) 0.103(13) 0.113(14) 0.068(11) -0.022(12) -0.038(11)
C64 0.126(14) 0.123(14) 0.080(10) 0.057(10) -0.028(10) -0.054(12)
C65 0.101(12) 0.101(11) 0.042(7) -0.002(7) -0.002(7) -0.055(10)
C66 0.078(9) 0.100(11) 0.046(6) -0.015(7) 0.008(6) -0.033(8)
C67 0.066(10) 0.21(2) 0.059(9) -0.029(11) 0.008(8) -0.041(12)
C68 0.085(13) 0.29(3) 0.043(8) -0.014(12) -0.008(8) -0.043(15)
C69 0.078(10) 0.164(17) 0.037(7) -0.005(8) -0.007(7) -0.021(10)
C70 0.084(10) 0.125(13) 0.044(7) -0.004(7) -0.011(7) -0.025(9)
C71 0.144(17) 0.081(12) 0.116(15) 0.011(11) -0.024(13) -0.045(12)
C72 0.088(11) 0.077(11) 0.111(13) 0.013(10) -0.016(10) -0.030(9)
C73 0.153(17) 0.093(13) 0.099(13) -0.006(10) 0.018(12) -0.059(12)
C74 0.24(3) 0.137(18) 0.108(15) 0.013(14) 0.002(16) -0.13(2)
C75 0.20(2) 0.107(15) 0.131(18) 0.000(13) -0.006(16) -0.091(16)
C76 0.158(19) 0.125(16) 0.096(13) 0.009(12) -0.012(12) -0.078(15)
C81 0.159(9) 0.135(8) 0.136(9) 0.009(8) -0.025(8) -0.045(8)
C82 0.178(12) 0.158(11) 0.153(12) 0.010(11) -0.021(11) -0.025(11)
C83 0.177(12) 0.152(11) 0.153(12) 0.007(11) -0.020(11) -0.030(11)
C84 0.182(18) 0.157(17) 0.156(17) 0.000(17) -0.022(17) -0.020(16)
C81B 0.159(9) 0.136(8) 0.131(9) 0.010(8) -0.021(8) -0.042(8)
C82B 0.183(12) 0.153(12) 0.152(12) 0.012(11) -0.020(11) -0.028(11)
C83B 0.181(12) 0.156(11) 0.155(12) 0.012(11) -0.020(11) -0.026(11)
C84B 0.192(17) 0.163(16) 0.153(16) 0.021(16) -0.010(16) -0.005(16)
C85 0.164(9) 0.146(9) 0.138(9) 0.036(8) 0.005(8) -0.052(8)
C86 0.183(12) 0.167(12) 0.160(12) 0.030(11) 0.007(11) -0.039(11)
C87 0.185(12) 0.167(12) 0.157(12) 0.035(11) 0.013(11) -0.038(11)
C88 0.21(2) 0.21(2) 0.18(2) 0.02(2) 0.00(2) 0.00(2)
C85B 0.162(9) 0.143(9) 0.136(9) 0.038(8) 0.006(8) -0.056(8)
C86B 0.184(12) 0.168(12) 0.164(12) 0.034(11) 0.010(11) -0.041(11)
C87B 0.189(12) 0.171(12) 0.166(12) 0.032(11) 0.008(11) -0.038(11)
C88B 0.21(2) 0.17(2) 0.19(2) 0.06(2) -0.03(2) -0.06(2)

loop_
_atom_type_symbol
_atom_type_description
_atom_type_scat_dispersion_real
_atom_type_scat_dispersion_imag
_atom_type_scat_source
C C 0.0033 0.0016 'International Tables Vol C Tables 4.2.6.8 and 6.1.1.4'
N N 0.0061 0.0033 'International Tables Vol C Tables 4.2.6.8 and 6.1.1.4'
O O 0.0106 0.0060 'International Tables Vol C Tables 4.2.6.8 and 6.1.1.4'
Sn Sn -0.6537 1.4246 'International Tables Vol C Tables 4.2.6.8 and 6.1.1.4'
H H 0.0000 0.0000 'International Tables Vol C Tables 4.2.6.8 and 6.1.1.4'
Cl Cl 0.1484 0.1585 'International Tables Vol C Tables 4.2.6.8 and 6.1.1.4'

loop_
_geom_angle_atom_site_label_1
_geom_angle_atom_site_label_2
_geom_angle_atom_site_label_3
_geom_angle
_geom_angle_site_symmetry_1
_geom_angle_site_symmetry_3
O21 Sn1 O9 93.6(3) . .
O21 Sn1 O11 98.8(3) . .
O9 Sn1 O11 93.7(3) . .
O21 Sn1 O17 78.5(3) . .
O9 Sn1 O17 84.3(3) . .
O11 Sn1 O17 176.4(3) . .
O21 Sn1 O7 89.3(3) . .
O9 Sn1 O7 175.3(3) . .
O11 Sn1 O7 89.5(3) . .
O17 Sn1 O7 92.7(3) . .
O21 Sn1 O10 177.6(3) . .
O9 Sn1 O10 85.6(3) . .
O11 Sn1 O10 79.0(3) . .
O17 Sn1 O10 103.8(3) . .
O7 Sn1 O10 91.6(3) . .
O14 Sn2 O5 88.4(3) . .
O14 Sn2 O19 86.3(3) . .
O5 Sn2 O19 89.7(3) . .
O14 Sn2 O12 89.8(3) . .
O5 Sn2 O12 85.7(3) . .
O19 Sn2 O12 174.0(3) . .
O14 Sn2 O7 94.5(3) . 2_665
O5 Sn2 O7 176.8(3) . 2_665
O19 Sn2 O7 92.0(3) . 2_665
O12 Sn2 O7 92.9(3) . 2_665
O14 Sn2 O7 176.5(3) . .
O5 Sn2 O7 95.1(3) . .
O19 Sn2 O7 93.3(3) . .
O12 Sn2 O7 90.9(3) . .
O7 Sn2 O7 82.0(3) 2_665 .
O14 Sn2 Sn2 135.7(2) . 2_665
O5 Sn2 Sn2 135.9(2) . 2_665
O19 Sn2 Sn2 93.5(2) . 2_665
O12 Sn2 Sn2 92.5(2) . 2_665
O7 Sn2 Sn2 41.16(18) 2_665 2_665
O7 Sn2 Sn2 40.89(18) . 2_665
O27 Sn3 O15 74.6(3) . .
O27 Sn3 O9 88.4(3) . .
O15 Sn3 O9 100.3(3) . .
O27 Sn3 C9 170.8(5) . .
O15 Sn3 C9 104.2(6) . .
O9 Sn3 C9 100.8(5) . .
O27 Sn3 O18 81.8(3) . .
O15 Sn3 O18 156.4(3) . .
O9 Sn3 O18 77.4(3) . .
C9 Sn3 O18 99.2(6) . .
O27 Sn3 O33 81.0(3) . .
O15 Sn3 O33 92.3(3) . .
O9 Sn3 O33 160.8(3) . .
C9 Sn3 O33 89.9(5) . .
O18 Sn3 O33 85.2(3) . .
O27 Sn3 Sn9 37.8(2) . .
O15 Sn3 Sn9 38.8(2) . .
O9 Sn3 Sn9 104.5(2) . .
C9 Sn3 Sn9 138.1(5) . .
O18 Sn3 Sn9 118.4(2) . .
O33 Sn3 Sn9 76.6(2) . .
O15 Sn4 O24 91.7(3) . .
O15 Sn4 O11 83.8(3) . .
O24 Sn4 O11 74.2(3) . .
O15 Sn4 C13 98.2(6) . .
O24 Sn4 C13 107.4(6) . .
O11 Sn4 C13 177.4(5) . .
O15 Sn4 O5 169.4(3) . .
O24 Sn4 O5 87.5(3) . .
O11 Sn4 O5 85.8(3) . .
C13 Sn4 O5 92.1(5) . .
O15 Sn4 O10 93.9(3) . .
O24 Sn4 O10 148.6(3) . .
O11 Sn4 O10 75.8(3) . .
C13 Sn4 O10 102.3(6) . .
O5 Sn4 O10 81.5(3) . .
O20 Sn5 O9 87.1(3) . .
O20 Sn5 O6 75.1(3) . .
O9 Sn5 O6 100.5(3) . .
O20 Sn5 C17 169.1(5) . .
O9 Sn5 C17 103.8(5) . .
O6 Sn5 C17 102.2(6) . .
O20 Sn5 O18 81.2(3) . .
O9 Sn5 O18 77.8(3) . .
O6 Sn5 O18 156.3(3) . .
C17 Sn5 O18 101.1(6) . .
O20 Sn5 O39 81.1(3) . .
O9 Sn5 O39 158.5(3) . .
O6 Sn5 O39 93.8(3) . .
C17 Sn5 O39 88.5(5) . .
O18 Sn5 O39 82.7(3) . .
O20 Sn5 Sn12 38.4(2) . .
O9 Sn5 Sn12 103.9(2) . .
O6 Sn5 Sn12 38.6(2) . .
C17 Sn5 Sn12 135.6(5) . .
O18 Sn5 Sn12 118.3(2) . .
O39 Sn5 Sn12 77.7(2) . .
O6 Sn6 O21 84.5(3) . .
O6 Sn6 O23 92.0(3) . .
O21 Sn6 O23 73.9(3) . .
O6 Sn6 C21 97.7(5) . .
O21 Sn6 C21 177.5(5) . .
O23 Sn6 C21 107.1(6) . .
O6 Sn6 O14 169.3(3) . 2_665
O21 Sn6 O14 85.0(3) . 2_665
O23 Sn6 O14 87.2(3) . 2_665
C21 Sn6 O14 92.7(5) . 2_665
O6 Sn6 O17 93.3(3) . .
O21 Sn6 O17 74.7(3) . .
O23 Sn6 O17 147.5(3) . .
C21 Sn6 O17 103.9(6) . .
O14 Sn6 O17 81.8(3) 2_665 .
O21 Sn7 O8 90.0(3) . .
O21 Sn7 O29 91.2(3) . .
O8 Sn7 O29 89.8(3) . .
O21 Sn7 C25 169.6(4) . .
O8 Sn7 C25 98.6(4) . .
O29 Sn7 C25 94.8(4) . .
O21 Sn7 O23 74.1(3) . .
O8 Sn7 O23 85.4(3) . .
O29 Sn7 O23 164.5(3) . .
C25 Sn7 O23 100.5(4) . .
O21 Sn7 O12 81.8(3) . 2_665
O8 Sn7 O12 171.7(3) . 2_665
O29 Sn7 O12 89.8(3) . 2_665
C25 Sn7 O12 89.7(4) . 2_665
O23 Sn7 O12 92.9(3) . 2_665
O11 Sn8 O22 89.8(3) . .
O11 Sn8 O29 90.3(3) . .
O22 Sn8 O29 90.1(3) . .
O11 Sn8 C29 170.3(4) . .
O22 Sn8 C29 97.6(4) . .
O29 Sn8 C29 95.9(5) . .
O11 Sn8 O24 74.4(3) . .
O22 Sn8 O24 85.3(3) . .
O29 Sn8 O24 164.0(3) . .
C29 Sn8 O24 99.9(5) . .
O11 Sn8 O19 81.5(3) . .
O22 Sn8 O19 171.3(3) . .
O29 Sn8 O19 89.5(3) . .
C29 Sn8 O19 91.1(4) . .
O24 Sn8 O19 92.8(3) . .
O27 Sn9 O22 91.3(3) . .
O27 Sn9 O15 74.5(3) . .
O22 Sn9 O15 103.6(3) . .
O27 Sn9 O35 81.2(3) . .
O22 Sn9 O35 75.8(3) . .
O15 Sn9 O35 155.7(3) . .
O27 Sn9 C33 166.7(6) . .
O22 Sn9 C33 101.9(6) . .
O15 Sn9 C33 103.2(6) . .
O35 Sn9 C33 100.6(6) . .
O27 Sn9 O30 80.2(3) . .
O22 Sn9 O30 158.4(3) . .
O15 Sn9 O30 93.2(3) . .
O35 Sn9 O30 83.3(3) . .
C33 Sn9 O30 86.9(6) . .
O27 Sn9 Sn3 38.0(2) . .
O22 Sn9 Sn3 108.4(2) . .
O15 Sn9 Sn3 38.5(2) . .
O35 Sn9 Sn3 118.0(2) . .
C33 Sn9 Sn3 135.3(6) . .
O30 Sn9 Sn3 76.7(3) . .
O16 Sn10 O20 101.1(3) . .
O16 Sn10 O27 100.6(3) . .
O20 Sn10 O27 100.0(3) . .
O16 Sn10 C37B 113.1(11) . .
O20 Sn10 C37B 120.4(16) . .
O27 Sn10 C37B 118.5(11) . .
O16 Sn10 C37 121.2(15) . .
O20 Sn10 C37 112.4(19) . .
O27 Sn10 C37 118.3(12) . .
O31 Sn11 O16 82.4(3) . .
O31 Sn11 O8 77.0(3) . .
O16 Sn11 O8 90.2(3) . .
O31 Sn11 C41 107.2(7) . .
O16 Sn11 C41 166.0(7) . .
O8 Sn11 C41 101.7(6) . .
O31 Sn11 O32 154.7(3) . .
O16 Sn11 O32 72.5(3) . .
O8 Sn11 O32 99.2(3) . .
C41 Sn11 O32 98.1(7) . .
O31 Sn11 O36 86.4(3) . .
O16 Sn11 O36 80.9(3) . .
O8 Sn11 O36 162.0(3) . .
C41 Sn11 O36 89.5(5) . .
O32 Sn11 O36 93.0(3) . .
O8 Sn12 O6 104.3(3) . .
O8 Sn12 O20 91.7(3) . .
O6 Sn12 O20 74.5(3) . .
O8 Sn12 O31 75.9(3) . .
O6 Sn12 O31 155.6(3) . .
O20 Sn12 O31 81.1(3) . .
O8 Sn12 C45 101.3(6) . .
O6 Sn12 C45 101.3(6) . .
O20 Sn12 C45 167.0(6) . .
O31 Sn12 C45 102.6(6) . .
O8 Sn12 O34 158.2(3) . .
O6 Sn12 O34 93.3(3) . .
O20 Sn12 O34 80.6(3) . .
O31 Sn12 O34 82.8(3) . .
C45 Sn12 O34 87.4(6) . .
O8 Sn12 Sn5 108.8(2) . .
O6 Sn12 Sn5 39.0(2) . .
O20 Sn12 Sn5 37.4(2) . .
O31 Sn12 Sn5 117.1(2) . .
C45 Sn12 Sn5 134.5(6) . .
O34 Sn12 Sn5 77.0(3) . .
O16 Sn13 O22 89.4(3) . .
O16 Sn13 O35 83.8(3) . .
O22 Sn13 O35 76.8(3) . .
O16 Sn13 C49 164.8(7) . .
O22 Sn13 C49 104.1(6) . .
O35 Sn13 C49 105.9(6) . .
O16 Sn13 O32 72.9(3) . .
O22 Sn13 O32 98.4(3) . .
O35 Sn13 O32 156.3(3) . .
C49 Sn13 O32 97.8(6) . .
O16 Sn13 O25 81.2(3) . .
O22 Sn13 O25 160.8(3) . .
O35 Sn13 O25 85.6(3) . .
C49 Sn13 O25 87.8(6) . .
O32 Sn13 O25 94.7(3) . .
O45 Sn14 O44 72.7(5) . .
O45 Sn14 O65 86.8(5) . .
O44 Sn14 O65 81.0(5) . .
O45 Sn14 C85 97.6(10) . .
O44 Sn14 C85 168.8(11) . .
O65 Sn14 C85 93.0(13) . .
O45 Sn14 C85B 88.5(12) . .
O44 Sn14 C85B 158.1(11) . .
O65 Sn14 C85B 86.8(9) . .
O45 Sn14 Cl3 161.6(4) . .
O44 Sn14 Cl3 88.9(4) . .
O65 Sn14 Cl3 88.5(4) . .
C85 Sn14 Cl3 100.4(9) . .
C85B Sn14 Cl3 109.0(11) . .
O45 Sn14 Cl1 88.9(3) . .
O44 Sn14 Cl1 92.3(3) . .
O65 Sn14 Cl1 172.8(4) . .
C85 Sn14 Cl1 93.3(13) . .
C85B Sn14 Cl1 98.8(8) . .
Cl3 Sn14 Cl1 93.8(2) . .
O44 Sn15 C81 160.7(13) . .
O44 Sn15 O45 73.2(5) . .
C81 Sn15 O45 89.0(11) . .
O44 Sn15 C81B 167.5(14) . .
O45 Sn15 C81B 100.8(14) . .
O44 Sn15 O47 81.7(5) . .
C81 Sn15 O47 89.0(15) . .
O45 Sn15 O47 83.4(4) . .
C81B Sn15 O47 86.8(13) . .
O44 Sn15 Cl2 90.4(4) . .
C81 Sn15 Cl2 99.6(15) . .
O45 Sn15 Cl2 97.5(4) . .
C81B Sn15 Cl2 101.4(13) . .
O47 Sn15 Cl2 171.4(4) . .
O44 Sn15 Cl4 90.7(4) . .
C81 Sn15 Cl4 105.0(10) . .
O45 Sn15 Cl4 160.3(4) . .
C81B Sn15 Cl4 92.6(13) . .
O47 Sn15 Cl4 83.0(4) . .
Cl2 Sn15 Cl4 93.9(3) . .
Sn2 O5 Sn4 131.3(4) . .
Sn6 O6 Sn12 122.0(4) . .
Sn6 O6 Sn5 121.2(4) . .
Sn12 O6 Sn5 102.3(3) . .
Sn2 O7 Sn2 98.0(3) 2_665 .
Sn2 O7 Sn1 126.8(3) 2_665 .
Sn2 O7 Sn1 126.4(3) . .
Sn12 O8 Sn11 104.3(3) . .
Sn12 O8 Sn7 125.5(3) . .
Sn11 O8 Sn7 130.1(4) . .
Sn1 O9 Sn5 128.3(4) . .
Sn1 O9 Sn3 127.5(4) . .
Sn5 O9 Sn3 104.0(3) . .
Sn1 O10 Sn4 100.3(3) . .
Sn8 O11 Sn1 144.1(4) . .
Sn8 O11 Sn4 108.9(3) . .
Sn1 O11 Sn4 105.0(3) . .
Sn2 O12 Sn7 133.0(4) . 2_665
Sn2 O14 Sn6 132.5(4) . 2_665
Sn4 O15 Sn3 122.2(4) . .
Sn4 O15 Sn9 122.1(4) . .
Sn3 O15 Sn9 102.7(3) . .
Sn10 O16 Sn11 126.4(4) . .
Sn10 O16 Sn13 126.3(4) . .
Sn11 O16 Sn13 107.2(3) . .
Sn1 O17 Sn6 100.4(3) . .
Sn5 O18 Sn3 100.5(3) . .
Sn2 O19 Sn8 133.7(4) . .
Sn10 O20 Sn5 129.4(4) . .
Sn10 O20 Sn12 126.4(4) . .
Sn5 O20 Sn12 104.2(3) . .
Sn7 O21 Sn1 142.6(4) . .
Sn7 O21 Sn6 109.2(3) . .
Sn1 O21 Sn6 106.4(3) . .
Sn9 O22 Sn13 105.0(3) . .
Sn9 O22 Sn8 125.0(3) . .
Sn13 O22 Sn8 129.9(4) . .
Sn6 O23 Sn7 102.8(3) . .
Sn4 O24 Sn8 102.3(3) . .
C53 O25 Sn13 131.1(8) . .
Sn10 O27 Sn9 128.4(4) . .
Sn10 O27 Sn3 127.2(4) . .
Sn9 O27 Sn3 104.2(3) . .
Sn7 O29 Sn8 146.8(4) . .
C59 O30 Sn9 128.9(8) . .
Sn11 O31 Sn12 102.8(3) . .
Sn13 O32 Sn11 101.1(3) . .
C59 O33 Sn3 129.8(8) . .
C65 O34 Sn12 127.8(8) . .
Sn13 O35 Sn9 102.4(3) . .
C53 O36 Sn11 133.3(8) . .
C65 O39 Sn5 127.9(8) . .
Sn15 O44 Sn14 107.1(6) . .
Sn15 O45 Sn14 105.4(5) . .
C71 O47 Sn15 131.5(12) . .
C71 O65 Sn14 132.4(13) . .
O67 N1 C56 121.7(14) . .
O67 N1 C57 118.4(15) . .
C56 N1 C57 119.5(13) . .
O63 N2 C63 121.8(16) . .
O63 N2 C62 117.0(17) . .
C63 N2 C62 121.1(13) . .
C69 N3 O62 120.7(13) . .
C69 N3 C68 121.6(12) . .
O62 N3 C68 117.5(13) . .
O38 N4 C75 120.0(18) . .
O38 N4 C74 120.3(17) . .
C75 N4 C74 119.7(17) . .
C10 C9 Sn3 118.1(19) . .
C10B C9 Sn3 118.7(14) . .
C10 C9 H9A 107.8 . .
Sn3 C9 H9A 107.8 . .
C10 C9 H9B 107.8 . .
Sn3 C9 H9B 107.8 . .
H9A C9 H9B 107.1 . .
C10B C9 H9C 107.6 . .
Sn3 C9 H9C 107.6 . .
C10B C9 H9D 107.6 . .
Sn3 C9 H9D 107.6 . .
H9C C9 H9D 107.1 . .
C9 C10 C11 109.5(18) . .
C9 C10 H10A 109.8 . .
C11 C10 H10A 109.8 . .
C9 C10 H10B 109.8 . .
C11 C10 H10B 109.8 . .
H10A C10 H10B 108.2 . .
C10 C11 C12 106.5(18) . .
C10 C11 H11A 110.4 . .
C12 C11 H11A 110.4 . .
C10 C11 H11B 110.4 . .
C12 C11 H11B 110.4 . .
H11A C11 H11B 108.6 . .
C11 C12 H12A 109.5 . .
C11 C12 H12B 109.5 . .
H12A C12 H12B 109.5 . .
C11 C12 H12C 109.5 . .
H12A C12 H12C 109.5 . .
H12B C12 H12C 109.5 . .
C9 C10B C11B 109.8(18) . .
C9 C10B H10C 109.7 . .
C11B C10B H10C 109.7 . .
C9 C10B H10D 109.7 . .
C11B C10B H10D 109.7 . .
H10C C10B H10D 108.2 . .
C12B C11B C10B 108.7(18) . .
C12B C11B H11C 110.0 . .
C10B C11B H11C 110.0 . .
C12B C11B H11D 110.0 . .
C10B C11B H11D 110.0 . .
H11C C11B H11D 108.3 . .
C11B C12B H12E 109.5 . .
C11B C12B H12F 109.5 . .
H12E C12B H12F 109.5 . .
C11B C12B H12G 109.5 . .
H12E C12B H12G 109.5 . .
H12F C12B H12G 109.5 . .
C14B C13 Sn4 109.0(13) . .
C14 C13 Sn4 116.6(12) . .
C14 C13 H13A 108.1 . .
Sn4 C13 H13A 108.1 . .
C14 C13 H13B 108.1 . .
Sn4 C13 H13B 108.1 . .
H13A C13 H13B 107.3 . .
C14B C13 H13C 109.9 . .
Sn4 C13 H13C 109.9 . .
C14B C13 H13D 109.9 . .
Sn4 C13 H13D 109.9 . .
H13C C13 H13D 108.3 . .
C15 C14 C13 106.0(16) . .
C15 C14 H14C 110.5 . .
C13 C14 H14C 110.5 . .
C15 C14 H14D 110.5 . .
C13 C14 H14D 110.5 . .
H14C C14 H14D 108.7 . .
C16 C15 C14 109.2(18) . .
C16 C15 H15C 109.8 . .
C14 C15 H15C 109.8 . .
C16 C15 H15D 109.8 . .
C14 C15 H15D 109.8 . .
H15C C15 H15D 108.3 . .
C15 C16 H16D 109.5 . .
C15 C16 H16E 109.5 . .
H16D C16 H16E 109.5 . .
C15 C16 H16F 109.5 . .
H16D C16 H16F 109.5 . .
H16E C16 H16F 109.5 . .
C13 C14B C15B 109.0(16) . .
C13 C14B H14A 109.9 . .
C15B C14B H14A 109.9 . .
C13 C14B H14B 109.9 . .
C15B C14B H14B 109.9 . .
H14A C14B H14B 108.3 . .
C14B C15B C16B 104.9(16) . .
C14B C15B H15A 110.8 . .
C16B C15B H15A 110.8 . .
C14B C15B H15B 110.8 . .
C16B C15B H15B 110.8 . .
H15A C15B H15B 108.9 . .
C15B C16B H16A 109.5 . .
C15B C16B H16B 109.5 . .
H16A C16B H16B 109.5 . .
C15B C16B H16C 109.5 . .
H16A C16B H16C 109.5 . .
H16B C16B H16C 109.5 . .
C18B C17 Sn5 119.2(14) . .
C18 C17 Sn5 116.2(14) . .
C18 C17 H17A 108.2 . .
Sn5 C17 H17A 108.2 . .
C18 C17 H17B 108.2 . .
Sn5 C17 H17B 108.2 . .
H17A C17 H17B 107.4 . .
C18B C17 H17C 107.5 . .
Sn5 C17 H17C 107.5 . .
C18B C17 H17D 107.5 . .
Sn5 C17 H17D 107.5 . .
H17C C17 H17D 107.0 . .
C19 C18 C17 111.0(18) . .
C19 C18 H18A 109.4 . .
C17 C18 H18A 109.4 . .
C19 C18 H18B 109.4 . .
C17 C18 H18B 109.4 . .
H18A C18 H18B 108.0 . .
C18 C19 C20 107.6(18) . .
C18 C19 H19A 110.2 . .
C20 C19 H19A 110.2 . .
C18 C19 H19B 110.2 . .
C20 C19 H19B 110.2 . .
H19A C19 H19B 108.5 . .
C19 C20 H20A 109.5 . .
C19 C20 H20B 109.5 . .
H20A C20 H20B 109.5 . .
C19 C20 H20C 109.5 . .
H20A C20 H20C 109.5 . .
H20B C20 H20C 109.5 . .
C17 C18B C19B 109.6(17) . .
C17 C18B H18C 109.7 . .
C19B C18B H18C 109.7 . .
C17 C18B H18D 109.7 . .
C19B C18B H18D 109.7 . .
H18C C18B H18D 108.2 . .
C20B C19B C18B 107.8(17) . .
C20B C19B H19C 110.1 . .
C18B C19B H19C 110.1 . .
C20B C19B H19D 110.1 . .
C18B C19B H19D 110.1 . .
H19C C19B H19D 108.5 . .
C19B C20B H20D 109.5 . .
C19B C20B H20E 109.5 . .
H20D C20B H20E 109.5 . .
C19B C20B H20F 109.5 . .
H20D C20B H20F 109.5 . .
H20E C20B H20F 109.5 . .
C22 C21 Sn6 116.6(15) . .
C22B C21 Sn6 116.3(16) . .
C22 C21 H21A 108.2 . .
Sn6 C21 H21A 108.2 . .
C22 C21 H21B 108.2 . .
Sn6 C21 H21B 108.2 . .
H21A C21 H21B 107.3 . .
C22B C21 H21C 108.2 . .
Sn6 C21 H21C 108.2 . .
C22B C21 H21D 108.2 . .
Sn6 C21 H21D 108.2 . .
H21C C21 H21D 107.4 . .
C21 C22 C23 108.1(18) . .
C21 C22 H22A 110.1 . .
C23 C22 H22A 110.1 . .
C21 C22 H22B 110.1 . .
C23 C22 H22B 110.1 . .
H22A C22 H22B 108.4 . .
C24 C23 C22 105.9(17) . .
C24 C23 H23A 110.5 . .
C22 C23 H23A 110.5 . .
C24 C23 H23B 110.5 . .
C22 C23 H23B 110.5 . .
H23A C23 H23B 108.7 . .
C23 C24 H24A 109.5 . .
C23 C24 H24B 109.5 . .
H24A C24 H24B 109.5 . .
C23 C24 H24C 109.5 . .
H24A C24 H24C 109.5 . .
H24B C24 H24C 109.5 . .
C23B C22B C21 112.2(19) . .
C23B C22B H22C 109.2 . .
C21 C22B H22C 109.2 . .
C23B C22B H22D 109.2 . .
C21 C22B H22D 109.2 . .
H22C C22B H22D 107.9 . .
C22B C23B C24B 108.9(18) . .
C22B C23B H23C 109.9 . .
C24B C23B H23C 109.9 . .
C22B C23B H23D 109.9 . .
C24B C23B H23D 109.9 . .
H23C C23B H23D 108.3 . .
C23B C24B H24D 109.5 . .
C23B C24B H24E 109.5 . .
H24D C24B H24E 109.5 . .
C23B C24B H24F 109.5 . .
H24D C24B H24F 109.5 . .
H24E C24B H24F 109.5 . .
C26 C25 Sn7 115.8(12) . .
C26B C25 Sn7 123.3(12) . .
C26 C25 H25C 108.3 . .
Sn7 C25 H25C 108.3 . .
C26 C25 H25D 108.3 . .
Sn7 C25 H25D 108.3 . .
H25C C25 H25D 107.4 . .
C26B C25 H25A 106.5 . .
Sn7 C25 H25A 106.5 . .
C26B C25 H25B 106.5 . .
Sn7 C25 H25B 106.5 . .
H25A C25 H25B 106.5 . .
C25 C26 C27 109.8(13) . .
C25 C26 H26A 109.7 . .
C27 C26 H26A 109.7 . .
C25 C26 H26B 109.7 . .
C27 C26 H26B 109.7 . .
H26A C26 H26B 108.2 . .
C28 C27 C26 108.4(14) . .
C28 C27 H27A 110.0 . .
C26 C27 H27A 110.0 . .
C28 C27 H27B 110.0 . .
C26 C27 H27B 110.0 . .
H27A C27 H27B 108.4 . .
C27 C28 H28A 109.5 . .
C27 C28 H28B 109.5 . .
H28A C28 H28B 109.5 . .
C27 C28 H28C 109.5 . .
H28A C28 H28C 109.5 . .
H28B C28 H28C 109.5 . .
C25 C26B C27B 109.4(13) . .
C25 C26B H26C 109.8 . .
C27B C26B H26C 109.8 . .
C25 C26B H26D 109.8 . .
C27B C26B H26D 109.8 . .
H26C C26B H26D 108.2 . .
C28B C27B C26B 108.8(14) . .
C28B C27B H27C 109.9 . .
C26B C27B H27C 109.9 . .
C28B C27B H27D 109.9 . .
C26B C27B H27D 109.9 . .
H27C C27B H27D 108.3 . .
C27B C28B H28D 109.5 . .
C27B C28B H28E 109.5 . .
H28D C28B H28E 109.5 . .
C27B C28B H28F 109.5 . .
H28D C28B H28F 109.5 . .
H28E C28B H28F 109.5 . .
C30B C29 Sn8 116.2(12) . .
C30 C29 Sn8 146.6(14) . .
C30 C29 H29C 100.2 . .
Sn8 C29 H29C 100.2 . .
C30 C29 H29D 100.2 . .
Sn8 C29 H29D 100.2 . .
H29C C29 H29D 104.2 . .
C30B C29 H29A 108.2 . .
Sn8 C29 H29A 108.2 . .
C30B C29 H29B 108.2 . .
Sn8 C29 H29B 108.2 . .
H29A C29 H29B 107.4 . .
C29 C30 C31 105.4(16) . .
C29 C30 H30C 110.7 . .
C31 C30 H30C 110.7 . .
C29 C30 H30D 110.6 . .
C31 C30 H30D 110.7 . .
H30C C30 H30D 108.8 . .
C32 C31 C30 104.2(16) . .
C32 C31 H31C 110.9 . .
C30 C31 H31C 110.9 . .
C32 C31 H31D 110.9 . .
C30 C31 H31D 110.9 . .
H31C C31 H31D 108.9 . .
C31 C32 H32D 109.5 . .
C31 C32 H32E 109.5 . .
H32D C32 H32E 109.5 . .
C31 C32 H32F 109.5 . .
H32D C32 H32F 109.5 . .
H32E C32 H32F 109.5 . .
C31B C30B C29 111.5(16) . .
C31B C30B H30A 109.3 . .
C29 C30B H30A 109.3 . .
C31B C30B H30B 109.3 . .
C29 C30B H30B 109.3 . .
H30A C30B H30B 108.0 . .
C30B C31B C32B 111.2(18) . .
C30B C31B H31A 109.4 . .
C32B C31B H31A 109.4 . .
C30B C31B H31B 109.4 . .
C32B C31B H31B 109.4 . .
H31A C31B H31B 108.0 . .
C31B C32B H32A 109.5 . .
C31B C32B H32B 109.5 . .
H32A C32B H32B 109.5 . .
C31B C32B H32C 109.5 . .
H32A C32B H32C 109.5 . .
H32B C32B H32C 109.5 . .
C34B C33 Sn9 121.4(18) . .
C34 C33 Sn9 110.6(16) . .
C34 C33 H33A 109.5 . .
Sn9 C33 H33A 109.5 . .
C34 C33 H33B 109.5 . .
Sn9 C33 H33B 109.5 . .
H33A C33 H33B 108.1 . .
C34B C33 H33C 107.0 . .
Sn9 C33 H33C 107.0 . .
C34B C33 H33D 107.0 . .
Sn9 C33 H33D 107.0 . .
H33C C33 H33D 106.7 . .
C35 C34 C33 110.6(19) . .
C35 C34 H34A 109.5 . .
C33 C34 H34A 109.5 . .
C35 C34 H34B 109.5 . .
C33 C34 H34B 109.5 . .
H34A C34 H34B 108.1 . .
C34 C35 C36 107.9(18) . .
C34 C35 H35A 110.1 . .
C36 C35 H35A 110.1 . .
C34 C35 H35B 110.1 . .
C36 C35 H35B 110.1 . .
H35A C35 H35B 108.4 . .
C35 C36 H36A 109.5 . .
C35 C36 H36B 109.5 . .
H36A C36 H36B 109.5 . .
C35 C36 H36C 109.5 . .
H36A C36 H36C 109.5 . .
H36B C36 H36C 109.5 . .
C33 C34B C35B 109.7(18) . .
C33 C34B H34C 109.7 . .
C35B C34B H34C 109.7 . .
C33 C34B H34D 109.7 . .
C35B C34B H34D 109.7 . .
H34C C34B H34D 108.2 . .
C34B C35B C36B 107.5(18) . .
C34B C35B H35C 110.2 . .
C36B C35B H35C 110.2 . .
C34B C35B H35D 110.2 . .
C36B C35B H35D 110.2 . .
H35C C35B H35D 108.5 . .
C35B C36B H36D 109.5 . .
C35B C36B H36E 109.5 . .
H36D C36B H36E 109.5 . .
C35B C36B H36F 109.5 . .
H36D C36B H36F 109.5 . .
H36E C36B H36F 109.5 . .
C38 C37 Sn10 124(2) . .
C38 C37 H37A 106.3 . .
Sn10 C37 H37A 106.3 . .
C38 C37 H37B 106.3 . .
Sn10 C37 H37B 106.3 . .
H37A C37 H37B 106.4 . .
C37 C38 C39 109.1(14) . .
C37 C38 H38A 109.9 . .
C39 C38 H38A 109.9 . .
C37 C38 H38B 109.9 . .
C39 C38 H38B 109.9 . .
H38A C38 H38B 108.3 . .
C40 C39 C38 106.9(14) . .
C40 C39 H39A 110.4 . .
C38 C39 H39A 110.4 . .
C40 C39 H39B 110.4 . .
C38 C39 H39B 110.4 . .
H39A C39 H39B 108.6 . .
C39 C40 H40A 109.5 . .
C39 C40 H40B 109.5 . .
H40A C40 H40B 109.5 . .
C39 C40 H40C 109.5 . .
H40A C40 H40C 109.5 . .
H40B C40 H40C 109.5 . .
C38B C37B Sn10 111.2(15) . .
C38B C37B H37C 109.4 . .
Sn10 C37B H37C 109.4 . .
C38B C37B H37D 109.4 . .
Sn10 C37B H37D 109.4 . .
H37C C37B H37D 108.0 . .
C37B C38B C39B 108.1(13) . .
C37B C38B H38C 110.1 . .
C39B C38B H38C 110.1 . .
C37B C38B H38D 110.1 . .
C39B C38B H38D 110.1 . .
H38C C38B H38D 108.4 . .
C40B C39B C38B 107.9(13) . .
C40B C39B H39C 110.1 . .
C38B C39B H39C 110.1 . .
C40B C39B H39D 110.1 . .
C38B C39B H39D 110.1 . .
H39C C39B H39D 108.4 . .
C39B C40B H40D 109.5 . .
C39B C40B H40E 109.5 . .
H40D C40B H40E 109.5 . .
C39B C40B H40F 109.5 . .
H40D C40B H40F 109.5 . .
H40E C40B H40F 109.5 . .
C42 C41 Sn11 120.5(16) . .
C42B C41 Sn11 114.7(15) . .
C42 C41 H41A 107.2 . .
Sn11 C41 H41A 107.2 . .
C42 C41 H41B 107.2 . .
Sn11 C41 H41B 107.2 . .
H41A C41 H41B 106.8 . .
C42B C41 H41C 108.6 . .
Sn11 C41 H41C 108.6 . .
C42B C41 H41D 108.6 . .
Sn11 C41 H41D 108.6 . .
H41C C41 H41D 107.6 . .
C41 C42 C43 110.8(18) . .
C41 C42 H42A 109.5 . .
C43 C42 H42A 109.5 . .
C41 C42 H42B 109.5 . .
C43 C42 H42B 109.5 . .
H42A C42 H42B 108.1 . .
C44 C43 C42 111.6(18) . .
C44 C43 H43A 109.3 . .
C42 C43 H43A 109.3 . .
C44 C43 H43B 109.3 . .
C42 C43 H43B 109.3 . .
H43A C43 H43B 108.0 . .
C43 C44 H44A 109.5 . .
C43 C44 H44B 109.5 . .
H44A C44 H44B 109.5 . .
C43 C44 H44C 109.5 . .
H44A C44 H44C 109.5 . .
H44B C44 H44C 109.5 . .
C41 C42B C43B 107.5(17) . .
C41 C42B H42C 110.2 . .
C43B C42B H42C 110.2 . .
C41 C42B H42D 110.2 . .
C43B C42B H42D 110.2 . .
H42C C42B H42D 108.5 . .
C44B C43B C42B 105.3(17) . .
C44B C43B H43C 110.7 . .
C42B C43B H43C 110.7 . .
C44B C43B H43D 110.7 . .
C42B C43B H43D 110.7 . .
H43C C43B H43D 108.8 . .
C43B C44B H44D 109.5 . .
C43B C44B H44E 109.5 . .
H44D C44B H44E 109.5 . .
C43B C44B H44F 109.5 . .
H44D C44B H44F 109.5 . .
H44E C44B H44F 109.5 . .
C46 C45 Sn12 129.2(16) . .
C46B C45 Sn12 113.4(14) . .
C46 C45 H45A 105.0 . .
Sn12 C45 H45A 105.0 . .
C46 C45 H45B 105.0 . .
Sn12 C45 H45B 105.0 . .
H45A C45 H45B 105.8 . .
C46B C45 H45C 108.9 . .
Sn12 C45 H45C 108.9 . .
C46B C45 H45D 108.9 . .
Sn12 C45 H45D 108.9 . .
H45C C45 H45D 107.7 . .
C45 C46 C47 109.0(17) . .
C45 C46 H46A 109.9 . .
C47 C46 H46A 109.9 . .
C45 C46 H46B 109.9 . .
C47 C46 H46B 109.9 . .
H46A C46 H46B 108.3 . .
C48 C47 C46 107.5(18) . .
C48 C47 H47A 110.2 . .
C46 C47 H47A 110.2 . .
C48 C47 H47B 110.2 . .
C46 C47 H47B 110.2 . .
H47A C47 H47B 108.5 . .
C47 C48 H48A 109.5 . .
C47 C48 H48B 109.5 . .
H48A C48 H48B 109.5 . .
C47 C48 H48C 109.5 . .
H48A C48 H48C 109.5 . .
H48B C48 H48C 109.5 . .
C45 C46B C47B 106.9(17) . .
C45 C46B H46C 110.3 . .
C47B C46B H46C 110.3 . .
C45 C46B H46D 110.3 . .
C47B C46B H46D 110.3 . .
H46C C46B H46D 108.6 . .
C48B C47B C46B 105.2(17) . .
C48B C47B H47C 110.7 . .
C46B C47B H47C 110.7 . .
C48B C47B H47D 110.7 . .
C46B C47B H47D 110.7 . .
H47C C47B H47D 108.8 . .
C47B C48B H48D 109.5 . .
C47B C48B H48E 109.5 . .
H48D C48B H48E 109.5 . .
C47B C48B H48F 109.5 . .
H48D C48B H48F 109.5 . .
H48E C48B H48F 109.5 . .
C50 C49 Sn13 112.3(15) . .
C50B C49 Sn13 116.1(15) . .
C50 C49 H49C 109.1 . .
Sn13 C49 H49C 109.1 . .
C50 C49 H49D 109.1 . .
Sn13 C49 H49D 109.1 . .
H49C C49 H49D 107.9 . .
C50B C49 H49A 108.3 . .
Sn13 C49 H49A 108.3 . .
C50B C49 H49B 108.3 . .
Sn13 C49 H49B 108.3 . .
H49A C49 H49B 107.4 . .
C49 C50 C51 111.3(18) . .
C49 C50 H50C 109.4 . .
C51 C50 H50C 109.4 . .
C49 C50 H50D 109.4 . .
C51 C50 H50D 109.4 . .
H50C C50 H50D 108.0 . .
C52 C51 C50 109.7(18) . .
C52 C51 H51C 109.7 . .
C50 C51 H51C 109.7 . .
C52 C51 H51D 109.7 . .
C50 C51 H51D 109.7 . .
H51C C51 H51D 108.2 . .
C51 C52 H52D 109.5 . .
C51 C52 H52E 109.5 . .
H52D C52 H52E 109.5 . .
C51 C52 H52F 109.5 . .
H52D C52 H52F 109.5 . .
H52E C52 H52F 109.5 . .
C49 C50B C51B 107.2(17) . .
C49 C50B H50A 110.3 . .
C51B C50B H50A 110.3 . .
C49 C50B H50B 110.3 . .
C51B C50B H50B 110.3 . .
H50A C50B H50B 108.5 . .
C52B C51B C50B 105.8(17) . .
C52B C51B H51A 110.6 . .
C50B C51B H51A 110.6 . .
C52B C51B H51B 110.6 . .
C50B C51B H51B 110.6 . .
H51A C51B H51B 108.7 . .
C51B C52B H52A 109.5 . .
C51B C52B H52B 109.5 . .
H52A C52B H52B 109.5 . .
C51B C52B H52C 109.5 . .
H52A C52B H52C 109.5 . .
H52B C52B H52C 109.5 . .
O25 C53 O36 124.3(11) . .
O25 C53 C54 119.8(13) . .
O36 C53 C54 115.9(13) . .
C55 C54 C58 117.7(12) . .
C55 C54 C53 122.2(13) . .
C58 C54 C53 120.0(13) . .
C56 C55 C54 118.7(15) . .
C56 C55 H55A 120.7 . .
C54 C55 H55A 120.7 . .
N1 C56 C55 123.9(17) . .
N1 C56 H56A 118.0 . .
C55 C56 H56A 118.0 . .
N1 C57 C58 119.8(16) . .
N1 C57 H57A 120.1 . .
C58 C57 H57A 120.1 . .
C57 C58 C54 120.2(15) . .
C57 C58 H58A 119.9 . .
C54 C58 H58A 119.9 . .
O30 C59 O33 127.4(11) . .
O30 C59 C60 117.9(12) . .
O33 C59 C60 114.7(13) . .
C61 C60 C64 117.6(12) . .
C61 C60 C59 122.6(13) . .
C64 C60 C59 119.6(14) . .
C60 C61 C62 121.9(15) . .
C60 C61 H61A 119.0 . .
C62 C61 H61A 119.0 . .
C61 C62 N2 118.7(16) . .
C61 C62 H62A 120.7 . .
N2 C62 H62A 120.7 . .
N2 C63 C64 117.9(17) . .
N2 C63 H63A 121.0 . .
C64 C63 H63A 121.0 . .
C63 C64 C60 122.7(17) . .
C63 C64 H64A 118.6 . .
C60 C64 H64A 118.6 . .
O34 C65 O39 128.7(11) . .
O34 C65 C66 116.2(13) . .
O39 C65 C66 115.0(13) . .
C67 C66 C70 116.3(12) . .
C67 C66 C65 121.5(13) . .
C70 C66 C65 122.0(13) . .
C66 C67 C68 123.2(14) . .
C66 C67 H67A 118.4 . .
C68 C67 H67A 118.4 . .
C67 C68 N3 117.1(15) . .
C67 C68 H68A 121.5 . .
N3 C68 H68A 121.5 . .
N3 C69 C70 120.4(14) . .
N3 C69 H69A 119.8 . .
C70 C69 H69A 119.8 . .
C69 C70 C66 121.1(14) . .
C69 C70 H70A 119.5 . .
C66 C70 H70A 119.5 . .
O65 C71 O47 124.5(18) . .
O65 C71 C72 122.0(19) . .
O47 C71 C72 113.5(18) . .
C76 C72 C73 117.0(17) . .
C76 C72 C71 118.1(18) . .
C73 C72 C71 124.9(18) . .
C72 C73 C74 122.2(19) . .
C72 C73 H73A 118.9 . .
C74 C73 H73A 118.9 . .
N4 C74 C73 119.4(18) . .
N4 C74 H74A 120.3 . .
C73 C74 H74A 120.3 . .
N4 C75 C76 119(2) . .
N4 C75 H75A 120.3 . .
C76 C75 H75A 120.3 . .
C72 C76 C75 121.9(19) . .
C72 C76 H76A 119.1 . .
C75 C76 H76A 119.1 . .
C82 C81 Sn15 114(3) . .
C82 C81 H81A 108.8 . .
Sn15 C81 H81A 108.8 . .
C82 C81 H81D 108.8 . .
Sn15 C81 H81D 108.8 . .
H81A C81 H81D 107.7 . .
C81 C82 C83 109.7(19) . .
C81 C82 H82A 109.7 . .
C83 C82 H82A 109.7 . .
C81 C82 H82B 109.7 . .
C83 C82 H82B 109.7 . .
H82A C82 H82B 108.2 . .
C82 C83 C84 108.6(19) . .
C82 C83 H83A 110.0 . .
C84 C83 H83A 110.0 . .
C82 C83 H83B 110.0 . .
C84 C83 H83B 110.0 . .
H83A C83 H83B 108.4 . .
C83 C84 H84A 109.5 . .
C83 C84 H84B 109.5 . .
H84A C84 H84B 109.5 . .
C83 C84 H84C 109.5 . .
H84A C84 H84C 109.5 . .
H84B C84 H84C 109.5 . .
C82B C81B Sn15 108(2) . .
C82B C81B H81B 110.0 . .
Sn15 C81B H81B 110.0 . .
C82B C81B H81C 110.0 . .
Sn15 C81B H81C 110.0 . .
H81B C81B H81C 108.4 . .
C81B C82B C83B 111.0(16) . .
C81B C82B H82C 109.4 . .
C83B C82B H82C 109.4 . .
C81B C82B H82D 109.4 . .
C83B C82B H82D 109.4 . .
H82C C82B H82D 108.0 . .
C82B C83B C84B 108.8(16) . .
C82B C83B H83C 109.9 . .
C84B C83B H83C 109.9 . .
C82B C83B H83D 109.9 . .
C84B C83B H83D 109.9 . .
H83C C83B H83D 108.3 . .
C83B C84B H84D 109.5 . .
C83B C84B H84E 109.5 . .
H84D C84B H84E 109.5 . .
C83B C84B H84F 109.5 . .
H84D C84B H84F 109.5 . .
H84E C84B H84F 109.5 . .
C86 C85 Sn14 114.9(18) . .
C86 C85 H85A 108.5 . .
Sn14 C85 H85A 108.5 . .
C86 C85 H85B 108.5 . .
Sn14 C85 H85B 108.5 . .
H85A C85 H85B 107.5 . .
C87 C86 C85 106.2(17) . .
C87 C86 H86A 110.5 . .
C85 C86 H86A 110.5 . .
C87 C86 H86B 110.5 . .
C85 C86 H86B 110.5 . .
H86A C86 H86B 108.7 . .
C86 C87 C88 107.2(18) . .
C86 C87 H87A 110.3 . .
C88 C87 H87A 110.3 . .
C86 C87 H87B 110.3 . .
C88 C87 H87B 110.3 . .
H87A C87 H87B 108.5 . .
C87 C88 H88A 109.5 . .
C87 C88 H88B 109.5 . .
H88A C88 H88B 109.5 . .
C87 C88 H88C 109.5 . .
H88A C88 H88C 109.5 . .
H88B C88 H88C 109.5 . .
C86B C85B Sn14 115.1(19) . .
C86B C85B H85C 108.5 . .
Sn14 C85B H85C 108.5 . .
C86B C85B H85D 108.5 . .
Sn14 C85B H85D 108.5 . .
H85C C85B H85D 107.5 . .
C85B C86B C87B 109.9(18) . .
C85B C86B H86C 109.7 . .
C87B C86B H86C 109.7 . .
C85B C86B H86D 109.7 . .
C87B C86B H86D 109.7 . .
H86C C86B H86D 108.2 . .
C86B C87B C88B 108.0(18) . .
C86B C87B H87C 110.1 . .
C88B C87B H87C 110.1 . .
C86B C87B H87D 110.1 . .
C88B C87B H87D 110.1 . .
H87C C87B H87D 108.4 . .
C87B C88B H88D 109.5 . .
C87B C88B H88E 109.5 . .
H88D C88B H88E 109.5 . .
C87B C88B H88F 109.5 . .
H88D C88B H88F 109.5 . .
H88E C88B H88F 109.5 . .

loop_
_geom_bond_atom_site_label_1
_geom_bond_atom_site_label_2
_geom_bond_distance
_geom_bond_site_symmetry_2
Sn1 O21 2.029(7) .
Sn1 O9 2.037(6) .
Sn1 O11 2.043(7) .
Sn1 O17 2.097(8) .
Sn1 O7 2.103(6) .
Sn1 O10 2.114(8) .
Sn2 O14 2.059(7) .
Sn2 O5 2.066(7) .
Sn2 O19 2.070(7) .
Sn2 O12 2.086(7) .
Sn2 O7 2.088(7) 2_665
Sn2 O7 2.099(7) .
Sn2 Sn2 3.1589(17) 2_665
Sn3 O27 2.090(7) .
Sn3 O15 2.099(8) .
Sn3 O9 2.119(7) .
Sn3 C9 2.125(14) .
Sn3 O18 2.166(8) .
Sn3 O33 2.216(8) .
Sn3 Sn9 3.2913(13) .
Sn4 O15 2.087(7) .
Sn4 O24 2.106(8) .
Sn4 O11 2.119(7) .
Sn4 C13 2.156(13) .
Sn4 O5 2.159(6) .
Sn4 O10 2.185(8) .
Sn5 O20 2.064(7) .
Sn5 O9 2.103(7) .
Sn5 O6 2.124(8) .
Sn5 C17 2.157(13) .
Sn5 O18 2.162(8) .
Sn5 O39 2.223(8) .
Sn5 Sn12 3.2954(14) .
Sn6 O6 2.094(7) .
Sn6 O21 2.096(7) .
Sn6 O23 2.122(8) .
Sn6 C21 2.141(14) .
Sn6 O14 2.150(6) 2_665
Sn6 O17 2.202(8) .
Sn7 O21 2.026(7) .
Sn7 O8 2.107(6) .
Sn7 O29 2.130(7) .
Sn7 C25 2.150(12) .
Sn7 O23 2.177(7) .
Sn7 O12 2.199(6) 2_665
Sn8 O11 2.006(8) .
Sn8 O22 2.117(6) .
Sn8 O29 2.134(7) .
Sn8 C29 2.143(12) .
Sn8 O24 2.203(7) .
Sn8 O19 2.203(6) .
Sn9 O27 2.080(8) .
Sn9 O22 2.090(7) .
Sn9 O15 2.114(8) .
Sn9 O35 2.163(7) .
Sn9 C33 2.204(15) .
Sn9 O30 2.244(9) .
Sn10 O16 1.962(8) .
Sn10 O20 1.981(8) .
Sn10 O27 1.993(7) .
Sn10 C37B 2.126(14) .
Sn10 C37 2.131(16) .
Sn11 O31 2.088(8) .
Sn11 O16 2.091(7) .
Sn11 O8 2.106(7) .
Sn11 C41 2.151(15) .
Sn11 O32 2.197(9) .
Sn11 O36 2.200(8) .
Sn12 O8 2.091(7) .
Sn12 O6 2.106(8) .
Sn12 O20 2.112(8) .
Sn12 O31 2.154(8) .
Sn12 C45 2.194(14) .
Sn12 O34 2.246(8) .
Sn13 O16 2.100(8) .
Sn13 O22 2.104(7) .
Sn13 O35 2.105(8) .
Sn13 C49 2.159(15) .
Sn13 O32 2.172(8) .
Sn13 O25 2.228(8) .
Sn14 O45 2.111(12) .
Sn14 O44 2.121(12) .
Sn14 O65 2.252(11) .
Sn14 C85 2.28(2) .
Sn14 C85B 2.30(2) .
Sn14 Cl3 2.408(6) .
Sn14 Cl1 2.451(5) .
Sn15 O44 2.077(12) .
Sn15 C81 2.11(2) .
Sn15 O45 2.134(13) .
Sn15 C81B 2.12(2) .
Sn15 O47 2.287(13) .
Sn15 Cl2 2.405(6) .
Sn15 Cl4 2.448(6) .
O25 C53 1.250(16) .
O30 C59 1.252(16) .
O33 C59 1.273(16) .
O34 C65 1.282(16) .
O36 C53 1.281(15) .
O38 N4 1.324(17) .
O39 C65 1.288(17) .
O47 C71 1.32(2) .
O62 N3 1.350(13) .
O63 N2 1.340(14) .
O65 C71 1.23(2) .
O67 N1 1.304(14) .
N1 C56 1.34(2) .
N1 C57 1.36(2) .
N2 C63 1.35(2) .
N2 C62 1.38(2) .
N3 C69 1.327(18) .
N3 C68 1.38(2) .
N4 C75 1.35(2) .
N4 C74 1.36(2) .
C9 C10 1.494(18) .
C9 C10B 1.507(18) .
C9 H9A 0.9700 .
C9 H9B 0.9700 .
C9 H9C 0.9700 .
C9 H9D 0.9700 .
C10 C11 1.510(19) .
C10 H10A 0.9700 .
C10 H10B 0.9700 .
C11 C12 1.545(19) .
C11 H11A 0.9700 .
C11 H11B 0.9700 .
C12 H12A 0.9600 .
C12 H12B 0.9600 .
C12 H12C 0.9600 .
C10B C11B 1.522(19) .
C10B H10C 0.9700 .
C10B H10D 0.9700 .
C11B C12B 1.517(19) .
C11B H11C 0.9700 .
C11B H11D 0.9700 .
C12B H12E 0.9600 .
C12B H12F 0.9600 .
C12B H12G 0.9600 .
C13 C14B 1.508(19) .
C13 C14 1.548(18) .
C13 H13A 0.9700 .
C13 H13B 0.9700 .
C13 H13C 0.9700 .
C13 H13D 0.9700 .
C14 C15 1.532(19) .
C14 H14C 0.9700 .
C14 H14D 0.9700 .
C15 C16 1.499(19) .
C15 H15C 0.9700 .
C15 H15D 0.9700 .
C16 H16D 0.9600 .
C16 H16E 0.9600 .
C16 H16F 0.9600 .
C14B C15B 1.530(18) .
C14B H14A 0.9700 .
C14B H14B 0.9700 .
C15B C16B 1.544(19) .
C15B H15A 0.9700 .
C15B H15B 0.9700 .
C16B H16A 0.9600 .
C16B H16B 0.9600 .
C16B H16C 0.9600 .
C17 C18B 1.507(18) .
C17 C18 1.511(18) .
C17 H17A 0.9700 .
C17 H17B 0.9700 .
C17 H17C 0.9700 .
C17 H17D 0.9700 .
C18 C19 1.511(18) .
C18 H18A 0.9700 .
C18 H18B 0.9700 .
C19 C20 1.531(19) .
C19 H19A 0.9700 .
C19 H19B 0.9700 .
C20 H20A 0.9600 .
C20 H20B 0.9600 .
C20 H20C 0.9600 .
C18B C19B 1.527(18) .
C18B H18C 0.9700 .
C18B H18D 0.9700 .
C19B C20B 1.503(19) .
C19B H19C 0.9700 .
C19B H19D 0.9700 .
C20B H20D 0.9600 .
C20B H20E 0.9600 .
C20B H20F 0.9600 .
C21 C22 1.523(19) .
C21 C22B 1.504(19) .
C21 H21A 0.9700 .
C21 H21B 0.9700 .
C21 H21C 0.9700 .
C21 H21D 0.9700 .
C22 C23 1.526(19) .
C22 H22A 0.9700 .
C22 H22B 0.9700 .
C23 C24 1.531(19) .
C23 H23A 0.9700 .
C23 H23B 0.9700 .
C24 H24A 0.9600 .
C24 H24B 0.9600 .
C24 H24C 0.9600 .
C22B C23B 1.494(19) .
C22B H22C 0.9700 .
C22B H22D 0.9700 .
C23B C24B 1.533(19) .
C23B H23C 0.9700 .
C23B H23D 0.9700 .
C24B H24D 0.9600 .
C24B H24E 0.9600 .
C24B H24F 0.9600 .
C25 C26 1.526(10) .
C25 C26B 1.520(10) .
C25 H25C 0.9700 .
C25 H25D 0.9700 .
C25 H25A 0.9700 .
C25 H25B 0.9700 .
C26 C27 1.522(10) .
C26 H26A 0.9700 .
C26 H26B 0.9700 .
C27 C28 1.517(10) .
C27 H27A 0.9700 .
C27 H27B 0.9700 .
C28 H28A 0.9600 .
C28 H28B 0.9600 .
C28 H28C 0.9600 .
C26B C27B 1.523(10) .
C26B H26C 0.9700 .
C26B H26D 0.9700 .
C27B C28B 1.519(10) .
C27B H27C 0.9700 .
C27B H27D 0.9700 .
C28B H28D 0.9600 .
C28B H28E 0.9600 .
C28B H28F 0.9600 .
C29 C30B 1.518(16) .
C29 C30 1.526(19) .
C29 H29C 0.9700 .
C29 H29D 0.9700 .
C29 H29A 0.9700 .
C29 H29B 0.9700 .
C30 C31 1.570(18) .
C30 H30C 0.9700 .
C30 H30D 0.9700 .
C31 C32 1.515(19) .
C31 H31C 0.9700 .
C31 H31D 0.9700 .
C32 H32D 0.9600 .
C32 H32E 0.9600 .
C32 H32F 0.9600 .
C30B C31B 1.490(18) .
C30B H30A 0.9700 .
C30B H30B 0.9700 .
C31B C32B 1.508(18) .
C31B H31A 0.9700 .
C31B H31B 0.9700 .
C32B H32A 0.9600 .
C32B H32B 0.9600 .
C32B H32C 0.9600 .
C33 C34B 1.522(19) .
C33 C34 1.533(19) .
C33 H33A 0.9700 .
C33 H33B 0.9700 .
C33 H33C 0.9700 .
C33 H33D 0.9700 .
C34 C35 1.507(19) .
C34 H34A 0.9700 .
C34 H34B 0.9700 .
C35 C36 1.543(19) .
C35 H35A 0.9700 .
C35 H35B 0.9700 .
C36 H36A 0.9600 .
C36 H36B 0.9600 .
C36 H36C 0.9600 .
C34B C35B 1.522(19) .
C34B H34C 0.9700 .
C34B H34D 0.9700 .
C35B C36B 1.561(19) .
C35B H35C 0.9700 .
C35B H35D 0.9700 .
C36B H36D 0.9600 .
C36B H36E 0.9600 .
C36B H36F 0.9600 .
C37 C38 1.515(10) .
C37 H37A 0.9700 .
C37 H37B 0.9700 .
C38 C39 1.524(10) .
C38 H38A 0.9700 .
C38 H38B 0.9700 .
C39 C40 1.523(10) .
C39 H39A 0.9700 .
C39 H39B 0.9700 .
C40 H40A 0.9600 .
C40 H40B 0.9600 .
C40 H40C 0.9600 .
C37B C38B 1.515(10) .
C37B H37C 0.9700 .
C37B H37D 0.9700 .
C38B C39B 1.525(10) .
C38B H38C 0.9700 .
C38B H38D 0.9700 .
C39B C40B 1.520(10) .
C39B H39C 0.9700 .
C39B H39D 0.9700 .
C40B H40D 0.9600 .
C40B H40E 0.9600 .
C40B H40F 0.9600 .
C41 C42 1.498(19) .
C41 C42B 1.513(19) .
C41 H41A 0.9700 .
C41 H41B 0.9700 .
C41 H41C 0.9700 .
C41 H41D 0.9700 .
C42 C43 1.500(19) .
C42 H42A 0.9700 .
C42 H42B 0.9700 .
C43 C44 1.496(19) .
C43 H43A 0.9700 .
C43 H43B 0.9700 .
C44 H44A 0.9600 .
C44 H44B 0.9600 .
C44 H44C 0.9600 .
C42B C43B 1.539(19) .
C42B H42C 0.9700 .
C42B H42D 0.9700 .
C43B C44B 1.524(19) .
C43B H43C 0.9700 .
C43B H43D 0.9700 .
C44B H44D 0.9600 .
C44B H44E 0.9600 .
C44B H44F 0.9600 .
C45 C46 1.510(19) .
C45 C46B 1.527(19) .
C45 H45A 0.9700 .
C45 H45B 0.9700 .
C45 H45C 0.9700 .
C45 H45D 0.9700 .
C46 C47 1.538(19) .
C46 H46A 0.9700 .
C46 H46B 0.9700 .
C47 C48 1.51(2) .
C47 H47A 0.9700 .
C47 H47B 0.9700 .
C48 H48A 0.9600 .
C48 H48B 0.9600 .
C48 H48C 0.9600 .
C46B C47B 1.553(19) .
C46B H46C 0.9700 .
C46B H46D 0.9700 .
C47B C48B 1.52(2) .
C47B H47C 0.9700 .
C47B H47D 0.9700 .
C48B H48D 0.9600 .
C48B H48E 0.9600 .
C48B H48F 0.9600 .
C49 C50 1.495(19) .
C49 C50B 1.507(19) .
C49 H49C 0.9700 .
C49 H49D 0.9700 .
C49 H49A 0.9700 .
C49 H49B 0.9700 .
C50 C51 1.521(19) .
C50 H50C 0.9700 .
C50 H50D 0.9700 .
C51 C52 1.492(19) .
C51 H51C 0.9700 .
C51 H51D 0.9700 .
C52 H52D 0.9600 .
C52 H52E 0.9600 .
C52 H52F 0.9600 .
C50B C51B 1.552(19) .
C50B H50A 0.9700 .
C50B H50B 0.9700 .
C51B C52B 1.505(19) .
C51B H51A 0.9700 .
C51B H51B 0.9700 .
C52B H52A 0.9600 .
C52B H52B 0.9600 .
C52B H52C 0.9600 .
C53 C54 1.483(15) .
C54 C55 1.408(19) .
C54 C58 1.410(19) .
C55 C56 1.355(18) .
C55 H55A 0.9300 .
C56 H56A 0.9300 .
C57 C58 1.399(19) .
C57 H57A 0.9300 .
C58 H58A 0.9300 .
C59 C60 1.519(15) .
C60 C61 1.330(18) .
C60 C64 1.390(19) .
C61 C62 1.377(18) .
C61 H61A 0.9300 .
C62 H62A 0.9300 .
C63 C64 1.362(19) .
C63 H63A 0.9300 .
C64 H64A 0.9300 .
C65 C66 1.513(16) .
C66 C67 1.362(19) .
C66 C70 1.406(18) .
C67 C68 1.373(19) .
C67 H67A 0.9300 .
C68 H68A 0.9300 .
C69 C70 1.355(16) .
C69 H69A 0.9300 .
C70 H70A 0.9300 .
C71 C72 1.48(2) .
C72 C76 1.34(2) .
C72 C73 1.37(2) .
C73 C74 1.37(2) .
C73 H73A 0.9300 .
C74 H74A 0.9300 .
C75 C76 1.39(2) .
C75 H75A 0.9300 .
C76 H76A 0.9300 .
C81 C82 1.499(19) .
C81 H81A 0.9700 .
C81 H81D 0.9700 .
C82 C83 1.496(19) .
C82 H82A 0.9700 .
C82 H82B 0.9700 .
C83 C84 1.524(19) .
C83 H83A 0.9700 .
C83 H83B 0.9700 .
C84 H84A 0.9600 .
C84 H84B 0.9600 .
C84 H84C 0.9600 .
C81B C82B 1.503(19) .
C81B H81B 0.9700 .
C81B H81C 0.9700 .
C82B C83B 1.519(18) .
C82B H82C 0.9700 .
C82B H82D 0.9700 .
C83B C84B 1.525(19) .
C83B H83C 0.9700 .
C83B H83D 0.9700 .
C84B H84D 0.9600 .
C84B H84E 0.9600 .
C84B H84F 0.9600 .
C85 C86 1.53(2) .
C85 H85A 0.9700 .
C85 H85B 0.9700 .
C86 C87 1.528(19) .
C86 H86A 0.9700 .
C86 H86B 0.9700 .
C87 C88 1.528(19) .
C87 H87A 0.9700 .
C87 H87B 0.9700 .
C88 H88A 0.9600 .
C88 H88B 0.9600 .
C88 H88C 0.9600 .
C85B C86B 1.52(2) .
C85B H85C 0.9700 .
C85B H85D 0.9700 .
C86B C87B 1.518(19) .
C86B H86C 0.9700 .
C86B H86D 0.9700 .
C87B C88B 1.549(19) .
C87B H87C 0.9700 .
C87B H87D 0.9700 .
C88B H88D 0.9600 .
C88B H88E 0.9600 .
C88B H88F 0.9600 .
